data_4122501
loop_
_publ_author_name
'Winter, Ross S.'
'Cameron, Jamie M.'
'Cronin, Leroy'

_publ_section_title
;
 Controlling the minimal self assembly of &quot;complex&quot;
 polyoxometalate clusters.
;
_journal_issue 36
_journal_name_full 'Journal of the American Chemical Society'
_journal_page_first 12753
_journal_page_last 12761
_journal_paper_doi 10.1021/ja5067916
_journal_volume 136
_journal_year 2014
_chemical_formula_sum 'Fe3 H61 K10 O98 Si2 W18'
_chemical_formula_weight 5553.52
_chemical_name_systematic
; 
 ? 
;
_space_group_IT_number 2
_symmetry_cell_setting triclinic
_symmetry_space_group_name_Hall '-P 1'
_symmetry_space_group_name_H-M 'P -1'
_atom_sites_solution_hydrogens none
_atom_sites_solution_primary direct
_atom_sites_solution_secondary difmap
_audit_creation_method SHELXL-97
_cell_angle_alpha 76.707(2)
_cell_angle_beta 84.117(2)
_cell_angle_gamma 74.896(2)
_cell_formula_units_Z 2
_cell_length_a 12.5311(7)
_cell_length_b 18.5287(11)
_cell_length_c 20.3263(13)
_cell_measurement_reflns_used 9444
_cell_measurement_temperature 150(2)
_cell_measurement_theta_max 26.4
_cell_measurement_theta_min 2.33
_cell_volume 4429.8(5)
_computing_cell_refinement Apex2
_computing_data_collection Apex2
_computing_data_reduction Apex2
_computing_molecular_graphics Diamond3
_computing_publication_material WinGX
_computing_structure_refinement 'SHELXL-97 (Sheldrick, 1997)'
_computing_structure_solution 'SHELXS-97 (Sheldrick, 1990)'
_diffrn_ambient_temperature 150(2)
_diffrn_measured_fraction_theta_full 0.998
_diffrn_measured_fraction_theta_max 0.998
_diffrn_measurement_device_type 'Bruker ApexII Quasar'
_diffrn_measurement_method '\w & \p scans'
_diffrn_radiation_monochromator graphite
_diffrn_radiation_source 'fine-focus sealed tube'
_diffrn_radiation_type MoK\a
_diffrn_radiation_wavelength 0.71073
_diffrn_reflns_av_R_equivalents 0.028
_diffrn_reflns_av_sigmaI/netI 0.025
_diffrn_reflns_limit_h_max 15
_diffrn_reflns_limit_h_min -15
_diffrn_reflns_limit_k_max 22
_diffrn_reflns_limit_k_min -22
_diffrn_reflns_limit_l_max 19
_diffrn_reflns_limit_l_min -25
_diffrn_reflns_number 65509
_diffrn_reflns_theta_full 26.00
_diffrn_reflns_theta_max 26.00
_diffrn_reflns_theta_min 1.38
_diffrn_standards_decay_% none
_exptl_absorpt_coefficient_mu 24.363
_exptl_absorpt_correction_T_max 0.4424
_exptl_absorpt_correction_T_min 0.1943
_exptl_absorpt_correction_type empirical
_exptl_absorpt_process_details SADABS
_exptl_crystal_colour brown
_exptl_crystal_density_diffrn 4.164
_exptl_crystal_density_method 'not measured'
_exptl_crystal_description block
_exptl_crystal_F_000 4946
_exptl_crystal_size_max 0.10
_exptl_crystal_size_mid 0.06
_exptl_crystal_size_min 0.04
_refine_diff_density_max 2.39
_refine_diff_density_min -1.47
_refine_diff_density_rms 0.20
_refine_ls_extinction_method none
_refine_ls_goodness_of_fit_ref 1.087
_refine_ls_hydrogen_treatment none
_refine_ls_matrix_type full
_refine_ls_number_parameters 1194
_refine_ls_number_reflns 17360
_refine_ls_number_restraints 0
_refine_ls_restrained_S_all 1.087
_refine_ls_R_factor_all 0.024
_refine_ls_R_factor_gt 0.021
_refine_ls_shift/su_max 0.010
_refine_ls_shift/su_mean 0.000
_refine_ls_structure_factor_coef Fsqd
_refine_ls_weighting_details 'calc w=1/[\s^2^(Fo^2^)+(0.0129P)^2^+41.7251P] where P=(Fo^2^+2Fc^2^)/3'
_refine_ls_weighting_scheme calc
_refine_ls_wR_factor_gt 0.049
_refine_ls_wR_factor_ref 0.050
_reflns_number_gt 16138
_reflns_number_total 17360
_reflns_threshold_expression >2sigma(I)
_cod_data_source_file ja5067916_si_003.cif
_cod_data_source_block rw963b
_cod_depositor_comments 'Adding full bibliography for 4122497--4122503.cif.'
_cod_original_sg_symbol_H-M P-1
_cod_database_code 4122501

loop_
_symmetry_equiv_pos_as_xyz
'x, y, z'
'-x, -y, -z'

loop_
_atom_site_label
_atom_site_type_symbol
_atom_site_fract_x
_atom_site_fract_y
_atom_site_fract_z
_atom_site_U_iso_or_equiv
_atom_site_adp_type
_atom_site_occupancy
_atom_site_symmetry_multiplicity
_atom_site_calc_flag
_atom_site_refinement_flags
W1 W 0.71375(2) 0.604139(14) 0.418324(12) 0.01171(5) Uani 1 1 d .
W2 W 0.48652(2) 0.667135(14) 0.335532(13) 0.01191(5) Uani 1 1 d .
W3 W 0.49086(2) 0.741744(15) 0.150750(13) 0.01284(6) Uani 1 1 d .
W4 W 0.55467(2) 0.847722(14) 0.245270(13) 0.01318(6) Uani 1 1 d .
W5 W 0.81363(2) 0.777532(15) 0.341148(13) 0.01309(6) Uani 1 1 d .
W6 W 0.98524(2) 0.610489(15) 0.333644(13) 0.01285(6) Uani 1 1 d .
W7 W 0.96275(2) 0.749026(15) 0.196539(13) 0.01367(6) Uani 1 1 d .
W8 W 0.70692(2) 0.817636(15) 0.102158(13) 0.01375(6) Uani 1 1 d .
W9 W 0.51144(2) 0.348060(15) 0.140174(13) 0.01446(6) Uani 1 1 d .
W10 W 0.49997(2) 0.322875(15) 0.326528(13) 0.01354(6) Uani 1 1 d .
W11 W 0.58306(2) 0.169726(15) 0.228253(13) 0.01388(6) Uani 1 1 d .
W12 W 0.73480(2) 0.230381(15) 0.089125(13) 0.01513(6) Uani 1 1 d .
W13 W 0.98795(2) 0.161990(15) 0.187728(14) 0.01538(6) Uani 1 1 d .
W14 W 1.00166(2) 0.216762(15) 0.329234(13) 0.01419(6) Uani 1 1 d .
W15 W 0.83832(2) 0.101757(15) 0.328385(13) 0.01407(6) Uani 1 1 d .
W16 W 0.72416(2) 0.264581(15) 0.412008(13) 0.01301(6) Uani 1 1 d .
W17 W 0.96681(2) 0.552985(16) 0.173612(14) 0.01287(7) Uani 0.9059(11) 1 d P
W17' W 0.74107(7) 0.61815(5) 0.10059(4) 0.0227(2) Uani 0.0941(11) 1 d P
W18 W 0.75531(2) 0.429844(16) 0.087115(14) 0.01334(7) Uani 0.9059(11) 1 d P
W18' W 0.96263(7) 0.36222(5) 0.17581(4) 0.0185(2) Uani 0.0941(11) 1 d P
Fe1 Fe 0.59555(8) 0.46431(5) 0.37866(4) 0.01301(19) Uani 1 1 d .
Fe2 Fe 0.74107(7) 0.61815(5) 0.10059(4) 0.0227(2) Uani 0.9059(11) 1 d P
Fe2' Fe 0.96681(2) 0.552985(16) 0.173612(14) 0.01287(7) Uani 0.0941(11) 1 d P
Fe3 Fe 0.96263(7) 0.36222(5) 0.17581(4) 0.0185(2) Uani 0.9059(11) 1 d P
Fe3' Fe 0.75531(2) 0.429844(16) 0.087115(14) 0.01334(7) Uani 0.0941(11) 1 d P
Si1 Si 0.75197(14) 0.28920(10) 0.23755(9) 0.0118(3) Uani 1 1 d .
Si2 Si 0.73593(14) 0.66874(10) 0.24512(9) 0.0111(3) Uani 1 1 d .
K1 K 0.63919(14) -0.02470(9) 0.33807(9) 0.0270(4) Uani 1 1 d .
K2 K 0.89622(13) 0.42546(9) 0.35287(9) 0.0200(3) Uani 0.90 1 d P
K3 K 0.49277(15) 0.53177(10) 0.19947(9) 0.0259(4) Uani 0.95 1 d P
K4 K 1.30941(13) 0.50219(10) 0.37997(8) 0.0240(4) Uani 0.95 1 d P
K5 K 0.80870(15) 0.11510(10) -0.08337(9) 0.0291(4) Uani 0.95 1 d P
K6 K 1.01170(18) 0.92323(10) 0.27070(12) 0.0315(5) Uani 0.85 1 d P
K7 K 0.8049(2) 0.33467(16) -0.08598(14) 0.0306(7) Uiso 0.80 1 d P
K7' K 0.8215(7) 0.3458(5) -0.0744(4) 0.016(2) Uiso 0.20 1 d P
K8' K 1.1949(19) 0.2499(15) 0.0634(11) 0.045(5) Uiso 0.10 1 d P
K8 K 1.20719(17) 0.20206(14) 0.06740(10) 0.0252(4) Uani 0.80 1 d P
K9' K 0.2818(13) 1.0452(9) 0.2438(8) 0.021(4) Uiso 0.15 1 d P
K9 K 0.3044(3) 1.0611(2) 0.25416(18) 0.0351(8) Uani 0.65 1 d P
K10 K 0.6727(2) 0.13654(15) 0.61782(14) 0.0283(7) Uani 0.40 1 d P
K11 K 0.8416(4) 0.6979(3) 0.5305(2) 0.0175(10) Uiso 0.25 1 d P
K11' K 0.8075(6) 0.7081(4) 0.5395(3) 0.0268(16) Uiso 0.30 1 d P
K12 K 1.0538(3) 0.48350(19) 0.02017(17) 0.0263(7) Uiso 0.50 1 d P
K13 K 0.8035(6) -0.0704(4) 0.5024(3) 0.0259(14) Uiso 0.25 1 d P
O1 O 0.6926(4) 0.5121(2) 0.4150(2) 0.0128(9) Uani 1 1 d .
O2 O 0.7353(4) 0.5932(3) 0.5028(2) 0.0162(10) Uani 1 1 d .
O3 O 0.8632(4) 0.5767(3) 0.3833(2) 0.0147(9) Uani 1 1 d .
O4 O 0.6662(3) 0.6349(2) 0.3107(2) 0.0112(9) Uani 1 1 d .
O5 O 0.5566(4) 0.6509(2) 0.4198(2) 0.0134(9) Uani 1 1 d .
O6 O 0.3507(4) 0.6996(3) 0.3631(2) 0.0188(10) Uani 1 1 d .
O7 O 0.4668(4) 0.6848(3) 0.2399(2) 0.0153(10) Uani 1 1 d .
O8 O 0.4967(4) 0.5660(2) 0.3444(2) 0.0136(9) Uani 1 1 d .
O9 O 0.5175(4) 0.7713(2) 0.3151(2) 0.0142(9) Uani 1 1 d .
O10 O 0.7307(4) 0.7129(2) 0.3939(2) 0.0148(9) Uani 1 1 d .
O11 O 0.5822(4) 0.6590(3) 0.1238(2) 0.0148(9) Uani 1 1 d .
O12 O 0.6533(3) 0.7435(2) 0.2004(2) 0.0122(9) Uani 1 1 d .
O13 O 0.5577(4) 0.8109(3) 0.0845(2) 0.0154(9) Uani 1 1 d .
O14 O 0.3680(4) 0.7508(3) 0.1163(2) 0.0179(10) Uani 1 1 d .
O15 O 0.4488(4) 0.8314(2) 0.1943(2) 0.0142(9) Uani 1 1 d .
O16 O 0.4802(4) 0.9300(3) 0.2697(2) 0.0197(10) Uani 1 1 d .
O17 O 0.6263(4) 0.8870(3) 0.1614(2) 0.0167(10) Uani 1 1 d .
O18 O 0.6908(4) 0.8340(2) 0.2896(2) 0.0142(9) Uani 1 1 d .
O19 O 0.8155(4) 0.8409(3) 0.3907(2) 0.0199(10) Uani 1 1 d .
O20 O 0.9138(4) 0.8080(3) 0.2669(2) 0.0160(10) Uani 1 1 d .
O21 O 0.8382(4) 0.6949(2) 0.2696(2) 0.0118(9) Uani 1 1 d .
O22 O 0.9409(4) 0.6971(3) 0.3758(2) 0.0153(9) Uani 1 1 d .
O23 O 0.9818(4) 0.5548(2) 0.2687(2) 0.0148(9) Uani 1 1 d .
O24 O 1.0927(4) 0.5530(3) 0.3815(2) 0.0182(10) Uani 1 1 d .
O25 O 1.0570(4) 0.6757(3) 0.2675(2) 0.0147(9) Uani 1 1 d .
O26 O 0.9732(4) 0.6665(3) 0.1592(2) 0.0155(10) Uani 1 1 d .
O27 O 1.0669(4) 0.7881(3) 0.1539(2) 0.0197(10) Uani 1 1 d .
O28 O 0.8385(4) 0.8083(3) 0.1466(2) 0.0174(10) Uani 1 1 d .
O29 O 0.7250(4) 0.8827(3) 0.0299(2) 0.0209(11) Uani 1 1 d .
O30 O 0.7605(4) 0.7261(3) 0.0771(2) 0.0146(9) Uani 1 1 d .
O31 O 1.1065(4) 0.5263(3) 0.1472(2) 0.0204(10) Uani 1 1 d .
O32 O 0.9376(4) 0.4600(3) 0.2020(2) 0.0141(9) Uani 1 1 d .
O33 O 0.7853(4) 0.6051(2) 0.1994(2) 0.0121(9) Uani 1 1 d .
O34 O 0.9025(4) 0.5804(3) 0.0911(2) 0.0147(9) Uani 1 1 d .
O35 O 0.7191(4) 0.6299(3) 0.0014(2) 0.0196(10) Uani 1 1 d .
O36 O 0.7191(4) 0.5159(3) 0.1213(2) 0.0144(9) Uani 1 1 d .
O37 O 0.6952(4) 0.4770(3) 0.2797(2) 0.0192(10) Uani 1 1 d .
O38 O 0.5016(4) 0.4553(3) 0.4633(2) 0.0163(10) Uani 1 1 d .
O39 O 0.5062(4) 0.4169(3) 0.3363(2) 0.0141(9) Uani 1 1 d .
O40 O 0.6994(4) 0.3662(3) 0.4105(2) 0.0149(9) Uani 1 1 d .
O41 O 0.6048(4) 0.4137(2) 0.1176(2) 0.0146(9) Uani 1 1 d .
O42 O 0.3904(4) 0.4005(3) 0.1028(2) 0.0223(11) Uani 1 1 d .
O43 O 0.5858(4) 0.2956(3) 0.0709(2) 0.0165(10) Uani 1 1 d .
O44 O 0.4745(4) 0.2504(3) 0.1768(2) 0.0172(10) Uani 1 1 d .
O45 O 0.6743(4) 0.2658(2) 0.1902(2) 0.0132(9) Uani 1 1 d .
O46 O 0.4805(4) 0.3659(3) 0.2295(2) 0.0154(10) Uani 1 1 d .
O47 O 0.3659(4) 0.3231(3) 0.3539(2) 0.0207(10) Uani 1 1 d .
O48 O 0.5673(4) 0.2707(3) 0.4106(2) 0.0169(10) Uani 1 1 d .
O49 O 0.6802(4) 0.3086(2) 0.3041(2) 0.0122(9) Uani 1 1 d .
O50 O 0.5327(4) 0.2218(3) 0.2998(2) 0.0163(10) Uani 1 1 d .
O51 O 0.5123(4) 0.0990(3) 0.2448(2) 0.0195(10) Uani 1 1 d .
O52 O 0.7135(4) 0.1173(3) 0.2747(2) 0.0162(10) Uani 1 1 d .
O53 O 0.6569(4) 0.1548(3) 0.1426(2) 0.0169(10) Uani 1 1 d .
O54 O 0.7631(4) 0.2009(3) 0.0137(2) 0.0226(11) Uani 1 1 d .
O55 O 0.8664(4) 0.1724(3) 0.1342(2) 0.0175(10) Uani 1 1 d .
O56 O 0.7805(4) 0.3185(3) 0.0716(2) 0.0170(10) Uani 1 1 d .
O57 O 0.9981(4) 0.2590(3) 0.1517(2) 0.0159(10) Uani 1 1 d .
O58 O 1.0927(4) 0.1070(3) 0.1454(3) 0.0232(11) Uani 1 1 d .
O59 O 0.9358(4) 0.0801(3) 0.2533(2) 0.0162(10) Uani 1 1 d .
O60 O 0.8584(4) 0.2180(2) 0.2604(2) 0.0124(9) Uani 1 1 d .
O61 O 1.0756(4) 0.1624(3) 0.2619(2) 0.0188(10) Uani 1 1 d .
O62 O 0.9985(4) 0.3087(3) 0.2712(2) 0.0161(10) Uani 1 1 d .
O63 O 0.8761(4) 0.2599(3) 0.3822(2) 0.0151(9) Uani 1 1 d .
O64 O 1.1071(4) 0.2066(3) 0.3811(2) 0.0192(10) Uani 1 1 d .
O65 O 0.9593(4) 0.1196(3) 0.3664(2) 0.0172(10) Uani 1 1 d .
O66 O 0.8401(4) 0.0107(3) 0.3725(2) 0.0193(10) Uani 1 1 d .
O67 O 0.7469(4) 0.1649(3) 0.3831(2) 0.0157(10) Uani 1 1 d .
O68 O 0.7402(4) 0.2255(3) 0.4966(2) 0.0210(11) Uani 1 1 d .
O69 O 0.7959(4) 0.3623(2) 0.1951(2) 0.0128(9) Uani 1 1 d .
O70 O 0.9061(4) 0.4098(2) 0.0872(2) 0.0148(9) Uani 1 1 d .
O71 O 0.7342(4) 0.4699(3) 0.0016(2) 0.0211(11) Uani 1 1 d .
O72 O 1.1191(4) 0.3687(3) 0.1454(2) 0.0224(11) Uani 1 1 d .
O73 O 0.5819(4) 0.7688(3) -0.0398(3) 0.0312(13) Uani 1 1 d .
O74 O 0.6196(5) 0.0529(3) -0.0528(3) 0.0329(13) Uani 1 1 d .
O75 O 1.0061(5) 0.1301(3) -0.0027(3) 0.0377(14) Uani 1 1 d .
O76 O 0.7805(5) -0.0278(3) 0.2230(3) 0.0352(14) Uani 1 1 d .
O78 O 1.0072(5) 0.2890(3) -0.0051(3) 0.0320(13) Uani 1 1 d .
O79 O 1.2651(5) 0.2376(3) 0.1800(3) 0.0368(14) Uani 1 1 d .
O80 O 0.4097(5) 0.5798(3) 0.0700(3) 0.0374(14) Uani 1 1 d .
O81' O 0.3712(9) 1.0608(6) 0.1206(5) 0.014(2) Uiso 0.50 1 d P
O81 O 0.3408(10) 1.0840(7) 0.1102(6) 0.026(3) Uiso 0.50 1 d P
O82 O 0.6148(6) 1.0376(3) 0.0900(3) 0.0435(16) Uani 1 1 d .
O83 O 0.2367(5) 0.6105(4) 0.4618(3) 0.0402(15) Uani 1 1 d .
O84 O 0.2624(6) 0.4617(4) 0.2514(4) 0.057(2) Uani 1 1 d .
O85 O 0.4855(7) 0.2023(5) 0.5395(4) 0.0346(19) Uiso 0.70 1 d P
O85' O 0.4189(17) 0.2236(11) 0.5089(10) 0.037(5) Uiso 0.30 1 d P
O86 O 0.9908(5) 0.0200(3) -0.1309(3) 0.0413(15) Uani 1 1 d .
O87 O 1.1456(5) -0.0004(4) -0.0353(3) 0.0459(16) Uani 1 1 d .
O88 O 1.1197(6) 0.3800(4) 0.3342(4) 0.0284(17) Uiso 0.80 1 d P
O88' O 1.118(2) 0.3946(15) 0.3591(14) 0.019(6) Uiso 0.20 1 d P
O89 O 1.2749(6) 0.6264(4) 0.2247(4) 0.0367(17) Uiso 0.80 1 d P
O90' O 0.9996(11) 0.7802(8) 0.4853(6) 0.020(3) Uiso 0.40 1 d P
O90 O 1.0253(8) 0.7524(6) 0.4773(5) 0.026(2) Uiso 0.60 1 d P
O91 O 1.1226(7) 0.7818(5) 0.3482(5) 0.049(2) Uiso 0.80 1 d P
O91' O 1.1482(17) 0.7828(12) 0.3143(11) 0.036(5) Uiso 0.30 1 d P
O92 O 1.3075(7) 0.1864(5) 0.3149(5) 0.026(2) Uiso 0.60 1 d P
O93 O 0.2408(10) 0.9043(8) 0.2318(7) 0.056(3) Uiso 0.60 1 d P
O93' O 0.2354(13) 0.9360(10) 0.1979(9) 0.042(4) Uiso 0.40 1 d P
O94" O 0.344(2) 1.0169(15) 0.3959(13) 0.022(6) Uiso 0.20 1 d P
O94 O 0.335(3) 1.1686(19) 0.3483(17) 0.041(8) Uiso 0.20 1 d P
O94' O 0.3989(16) 1.0105(10) 0.3836(9) 0.035(4) Uiso 0.35 1 d P
O95 O 0.6700(11) -0.1587(8) 0.5227(7) 0.030(3) Uiso 0.40 1 d P
O95' O 0.5805(16) -0.0824(11) 0.4717(10) 0.035(4) Uiso 0.30 1 d P
O96 O 0.8574(11) 0.0122(8) 0.6616(7) 0.025(3) Uiso 0.40 1 d P
O96' O 0.8784(11) 0.0309(8) 0.6319(7) 0.028(3) Uiso 0.40 1 d P
O97 O 0.9756(7) 0.4195(5) 0.4763(4) 0.0259(19) Uiso 0.60 1 d P
O98 O 0.5309(12) 0.0931(7) 0.4070(6) 0.034(3) Uiso 0.50 1 d P
O98' O 0.5711(19) 0.0850(12) 0.4231(11) 0.026(4) Uiso 0.30 1 d P
O99' O 0.897(2) 0.0621(16) 0.5164(14) 0.033(6) Uiso 0.20 1 d P
O99 O 1.6160(17) 0.0532(12) 0.4439(10) 0.032(4) Uiso 0.30 1 d P
O100 O 0.2945(13) 0.9429(9) 0.4972(8) 0.040(4) Uiso 0.40 1 d P
O101 O 1.0301(19) -0.1004(13) 0.4868(11) 0.049(6) Uiso 0.30 1 d P
O103 O 0.6727(2) 0.13654(15) 0.61782(14) 0.0283(7) Uani 0.60 1 d P
O104 O 0.8416(4) 0.6979(3) 0.5305(2) 0.0175(10) Uiso 0.45 1 d P
O105 O 0.8518(8) -0.0937(5) 0.4950(4) 0.0205(18) Uiso 0.60 1 d P

loop_
_atom_site_aniso_label
_atom_site_aniso_U_11
_atom_site_aniso_U_22
_atom_site_aniso_U_33
_atom_site_aniso_U_23
_atom_site_aniso_U_13
_atom_site_aniso_U_12
W1 0.01363(13) 0.01122(12) 0.01043(12) -0.00158(10) -0.00066(9) -0.00386(10)
W2 0.01196(12) 0.01046(12) 0.01223(12) -0.00080(10) 0.00015(9) -0.00254(10)
W3 0.01407(13) 0.01089(12) 0.01251(12) -0.00061(10) -0.00179(10) -0.00243(10)
W4 0.01526(13) 0.00923(12) 0.01432(12) -0.00161(10) -0.00005(10) -0.00272(10)
W5 0.01509(13) 0.01128(12) 0.01411(12) -0.00347(10) -0.00007(10) -0.00485(10)
W6 0.01224(13) 0.01310(13) 0.01344(12) -0.00249(10) -0.00162(10) -0.00339(10)
W7 0.01482(13) 0.01203(13) 0.01484(13) -0.00239(10) 0.00156(10) -0.00570(10)
W8 0.01695(13) 0.01030(12) 0.01294(12) 0.00008(10) 0.00015(10) -0.00405(10)
W9 0.01678(13) 0.01223(13) 0.01459(13) -0.00180(10) -0.00436(10) -0.00348(10)
W10 0.01301(13) 0.01307(13) 0.01515(13) -0.00409(10) -0.00018(10) -0.00345(10)
W11 0.01652(13) 0.01085(12) 0.01504(13) -0.00252(10) -0.00173(10) -0.00451(10)
W12 0.02057(14) 0.01266(13) 0.01313(13) -0.00383(10) 0.00004(10) -0.00512(11)
W13 0.01651(13) 0.01093(13) 0.01779(13) -0.00370(10) 0.00193(10) -0.00225(10)
W14 0.01345(13) 0.01155(13) 0.01648(13) -0.00074(10) -0.00260(10) -0.00235(10)
W15 0.01604(13) 0.00900(12) 0.01611(13) -0.00080(10) -0.00124(10) -0.00266(10)
W16 0.01588(13) 0.01100(12) 0.01114(12) -0.00076(10) -0.00122(10) -0.00269(10)
W17 0.01416(14) 0.01223(14) 0.01231(14) -0.00239(11) 0.00002(10) -0.00381(11)
W17' 0.0173(4) 0.0179(4) 0.0271(5) 0.0061(3) -0.0011(3) -0.0038(3)
W18 0.01695(15) 0.01135(14) 0.01152(14) -0.00169(11) -0.00224(11) -0.00316(11)
W18' 0.0179(4) 0.0161(4) 0.0215(4) -0.0087(3) -0.0055(3) 0.0015(3)
Fe1 0.0144(5) 0.0118(5) 0.0130(4) -0.0026(4) -0.0010(4) -0.0034(4)
Fe2 0.0173(4) 0.0179(4) 0.0271(5) 0.0061(3) -0.0011(3) -0.0038(3)
Fe2' 0.01416(14) 0.01223(14) 0.01231(14) -0.00239(11) 0.00002(10) -0.00381(11)
Fe3 0.0179(4) 0.0161(4) 0.0215(4) -0.0087(3) -0.0055(3) 0.0015(3)
Fe3' 0.01695(15) 0.01135(14) 0.01152(14) -0.00169(11) -0.00224(11) -0.00316(11)
Si1 0.0137(9) 0.0109(8) 0.0105(8) -0.0016(7) -0.0015(7) -0.0024(7)
Si2 0.0112(8) 0.0096(8) 0.0125(8) -0.0016(7) -0.0003(7) -0.0030(7)
K1 0.0308(9) 0.0180(8) 0.0331(9) -0.0073(7) -0.0042(7) -0.0049(7)
K2 0.0163(8) 0.0172(8) 0.0259(9) -0.0043(7) -0.0011(7) -0.0033(6)
K3 0.0298(9) 0.0197(8) 0.0289(9) -0.0034(7) -0.0063(7) -0.0071(7)
K4 0.0118(8) 0.0268(9) 0.0266(9) 0.0026(7) 0.0026(6) -0.0013(6)
K5 0.0312(10) 0.0174(8) 0.0368(10) -0.0073(7) 0.0143(8) -0.0073(7)
K6 0.0352(11) 0.0093(9) 0.0530(13) -0.0052(9) -0.0199(10) -0.0051(8)
K8 0.0251(11) 0.0311(13) 0.0191(10) -0.0033(9) 0.0031(8) -0.0097(9)
K9 0.0264(18) 0.0297(18) 0.0407(19) -0.0026(15) 0.0000(14) 0.0029(14)
K10 0.0317(16) 0.0181(14) 0.0228(14) 0.0040(11) 0.0098(12) 0.0038(12)
O1 0.014(2) 0.013(2) 0.012(2) -0.0017(18) -0.0007(17) -0.0046(18)
O2 0.019(2) 0.016(2) 0.014(2) -0.0017(19) -0.0017(18) -0.0062(19)
O3 0.014(2) 0.013(2) 0.017(2) -0.0015(18) -0.0032(18) -0.0028(18)
O4 0.012(2) 0.011(2) 0.010(2) 0.0004(17) -0.0012(17) -0.0038(17)
O5 0.016(2) 0.011(2) 0.012(2) -0.0005(18) 0.0001(18) -0.0020(18)
O6 0.014(2) 0.019(3) 0.021(2) -0.002(2) 0.0001(19) -0.0015(19)
O7 0.015(2) 0.016(2) 0.014(2) 0.0001(19) -0.0020(18) -0.0046(19)
O8 0.014(2) 0.012(2) 0.015(2) -0.0004(18) -0.0014(18) -0.0052(18)
O9 0.014(2) 0.012(2) 0.016(2) -0.0040(18) -0.0009(18) -0.0017(18)
O10 0.015(2) 0.010(2) 0.019(2) -0.0023(18) -0.0008(18) -0.0019(18)
O11 0.014(2) 0.014(2) 0.015(2) -0.0032(18) 0.0009(18) -0.0013(18)
O12 0.011(2) 0.009(2) 0.015(2) -0.0002(17) -0.0001(17) -0.0020(17)
O13 0.016(2) 0.012(2) 0.017(2) -0.0025(18) -0.0016(18) -0.0019(18)
O14 0.018(2) 0.016(2) 0.019(2) -0.0007(19) -0.0079(19) -0.0024(19)
O15 0.014(2) 0.011(2) 0.015(2) -0.0016(18) -0.0015(18) -0.0008(18)
O16 0.020(3) 0.015(2) 0.020(2) -0.003(2) 0.001(2) 0.000(2)
O17 0.017(2) 0.014(2) 0.016(2) 0.0012(19) 0.0023(19) -0.0051(19)
O18 0.015(2) 0.013(2) 0.014(2) -0.0021(18) 0.0006(18) -0.0031(18)
O19 0.025(3) 0.016(2) 0.020(2) -0.005(2) -0.002(2) -0.006(2)
O20 0.015(2) 0.015(2) 0.019(2) -0.0034(19) -0.0007(19) -0.0063(19)
O21 0.013(2) 0.012(2) 0.012(2) -0.0032(17) 0.0010(17) -0.0065(18)
O22 0.017(2) 0.017(2) 0.014(2) -0.0037(19) -0.0017(18) -0.0074(19)
O23 0.017(2) 0.012(2) 0.015(2) -0.0015(18) -0.0012(18) -0.0030(18)
O24 0.014(2) 0.020(3) 0.020(2) -0.001(2) -0.0059(19) -0.0030(19)
O25 0.016(2) 0.016(2) 0.013(2) -0.0012(18) 0.0004(18) -0.0074(19)
O26 0.014(2) 0.016(2) 0.017(2) -0.0031(19) 0.0016(18) -0.0049(19)
O27 0.017(2) 0.017(2) 0.025(3) -0.002(2) 0.000(2) -0.006(2)
O28 0.020(2) 0.015(2) 0.017(2) -0.0027(19) -0.0013(19) -0.0049(19)
O29 0.026(3) 0.015(2) 0.021(3) 0.002(2) -0.003(2) -0.008(2)
O30 0.017(2) 0.014(2) 0.014(2) -0.0049(18) 0.0027(18) -0.0052(19)
O31 0.016(2) 0.022(3) 0.023(3) -0.006(2) -0.000(2) -0.004(2)
O32 0.014(2) 0.013(2) 0.015(2) -0.0040(18) -0.0015(18) -0.0006(18)
O33 0.016(2) 0.011(2) 0.008(2) -0.0003(17) -0.0008(17) -0.0028(18)
O34 0.014(2) 0.016(2) 0.014(2) -0.0046(18) 0.0018(18) -0.0034(18)
O35 0.026(3) 0.022(3) 0.013(2) -0.004(2) -0.003(2) -0.009(2)
O36 0.019(2) 0.013(2) 0.014(2) -0.0038(18) -0.0006(18) -0.0066(19)
O37 0.021(3) 0.018(2) 0.018(2) -0.005(2) 0.003(2) -0.004(2)
O38 0.018(2) 0.016(2) 0.016(2) -0.0048(19) 0.0027(19) -0.0053(19)
O39 0.012(2) 0.016(2) 0.013(2) -0.0030(18) -0.0014(18) -0.0020(18)
O40 0.016(2) 0.015(2) 0.014(2) -0.0029(18) -0.0008(18) -0.0041(19)
O41 0.020(2) 0.009(2) 0.014(2) 0.0004(18) -0.0045(18) -0.0033(18)
O42 0.026(3) 0.020(3) 0.021(3) -0.004(2) -0.009(2) -0.004(2)
O43 0.020(2) 0.015(2) 0.015(2) -0.0013(19) -0.0035(19) -0.0053(19)
O44 0.020(2) 0.015(2) 0.020(2) -0.0059(19) -0.0050(19) -0.0048(19)
O45 0.017(2) 0.011(2) 0.012(2) -0.0015(18) -0.0014(18) -0.0059(18)
O46 0.015(2) 0.017(2) 0.013(2) -0.0025(19) -0.0035(18) -0.0027(19)
O47 0.014(2) 0.024(3) 0.025(3) -0.005(2) -0.001(2) -0.007(2)
O48 0.017(2) 0.017(2) 0.016(2) 0.0015(19) -0.0002(19) -0.0071(19)
O49 0.014(2) 0.011(2) 0.011(2) 0.0001(17) -0.0013(17) -0.0016(18)
O50 0.018(2) 0.017(2) 0.014(2) -0.0015(19) -0.0011(18) -0.0046(19)
O51 0.022(3) 0.017(2) 0.023(3) -0.003(2) -0.005(2) -0.009(2)
O52 0.017(2) 0.011(2) 0.020(2) -0.0009(19) -0.0019(19) -0.0045(19)
O53 0.021(2) 0.013(2) 0.017(2) -0.0036(19) 0.0025(19) -0.0056(19)
O54 0.030(3) 0.023(3) 0.016(2) -0.007(2) 0.002(2) -0.010(2)
O55 0.018(2) 0.012(2) 0.021(2) -0.0022(19) 0.0009(19) -0.0034(19)
O56 0.022(3) 0.016(2) 0.013(2) -0.0021(19) -0.0006(19) -0.007(2)
O57 0.020(2) 0.014(2) 0.014(2) -0.0039(19) 0.0027(19) -0.0051(19)
O58 0.021(3) 0.020(3) 0.030(3) -0.010(2) 0.007(2) -0.005(2)
O59 0.016(2) 0.012(2) 0.018(2) -0.0020(19) -0.0002(19) -0.0017(18)
O60 0.015(2) 0.007(2) 0.014(2) -0.0012(17) 0.0002(18) -0.0025(17)
O61 0.017(2) 0.014(2) 0.025(3) -0.005(2) 0.000(2) -0.0034(19)
O62 0.014(2) 0.015(2) 0.017(2) -0.0021(19) 0.0005(18) -0.0025(19)
O63 0.017(2) 0.012(2) 0.016(2) -0.0023(18) -0.0017(18) -0.0026(18)
O64 0.017(2) 0.018(2) 0.021(2) 0.000(2) -0.0032(19) -0.004(2)
O65 0.021(2) 0.010(2) 0.020(2) -0.0025(19) -0.0035(19) -0.0021(19)
O66 0.020(3) 0.011(2) 0.025(3) -0.002(2) -0.005(2) -0.0007(19)
O67 0.017(2) 0.011(2) 0.017(2) -0.0004(18) -0.0004(18) -0.0023(18)
O68 0.028(3) 0.020(3) 0.015(2) -0.002(2) -0.004(2) -0.006(2)
O69 0.014(2) 0.011(2) 0.014(2) -0.0021(18) 0.0001(17) -0.0031(18)
O70 0.023(3) 0.010(2) 0.011(2) 0.0005(18) 0.0007(18) -0.0074(19)
O71 0.025(3) 0.018(3) 0.019(2) -0.002(2) -0.003(2) -0.002(2)
O72 0.018(3) 0.021(3) 0.027(3) -0.005(2) 0.006(2) -0.006(2)
O73 0.029(3) 0.041(3) 0.026(3) -0.013(3) -0.001(2) -0.008(3)
O74 0.034(3) 0.024(3) 0.033(3) 0.003(2) -0.006(2) 0.000(2)
O75 0.042(4) 0.036(3) 0.029(3) -0.007(3) 0.006(3) -0.001(3)
O76 0.038(3) 0.022(3) 0.045(3) -0.004(3) 0.000(3) -0.009(3)
O78 0.035(3) 0.041(3) 0.022(3) -0.007(2) 0.010(2) -0.015(3)
O79 0.023(3) 0.035(3) 0.049(4) -0.007(3) 0.001(3) -0.005(2)
O80 0.034(3) 0.040(4) 0.042(3) -0.016(3) -0.008(3) -0.007(3)
O82 0.087(5) 0.022(3) 0.026(3) -0.001(2) -0.011(3) -0.020(3)
O83 0.048(4) 0.052(4) 0.027(3) 0.002(3) -0.008(3) -0.030(3)
O84 0.045(4) 0.055(5) 0.053(4) 0.002(4) 0.003(3) 0.009(3)
O86 0.051(4) 0.034(3) 0.045(4) -0.020(3) 0.013(3) -0.015(3)
O87 0.040(4) 0.035(4) 0.057(4) 0.000(3) 0.000(3) -0.010(3)
O103 0.0317(16) 0.0181(14) 0.0228(14) 0.0040(11) 0.0098(12) 0.0038(12)

loop_
_atom_type_symbol
_atom_type_description
_atom_type_scat_dispersion_real
_atom_type_scat_dispersion_imag
_atom_type_scat_source
W W -0.8490 6.8722 'International Tables Vol C Tables 4.2.6.8 and 6.1.1.4'
Fe Fe 0.3463 0.8444 'International Tables Vol C Tables 4.2.6.8 and 6.1.1.4'
Si Si 0.0817 0.0704 'International Tables Vol C Tables 4.2.6.8 and 6.1.1.4'
K K 0.2009 0.2494 'International Tables Vol C Tables 4.2.6.8 and 6.1.1.4'
O O 0.0106 0.0060 'International Tables Vol C Tables 4.2.6.8 and 6.1.1.4'
H H 0.0000 0.0000 'International Tables Vol C Tables 4.2.6.8 and 6.1.1.4'

loop_
_geom_angle_atom_site_label_1
_geom_angle_atom_site_label_2
_geom_angle_atom_site_label_3
_geom_angle
_geom_angle_site_symmetry_1
_geom_angle_site_symmetry_3
O2 W1 O1 102.3(2) . .
O2 W1 O3 100.6(2) . .
O1 W1 O3 91.43(19) . .
O2 W1 O5 98.6(2) . .
O1 W1 O5 92.53(19) . .
O3 W1 O5 159.14(18) . .
O2 W1 O10 93.8(2) . .
O1 W1 O10 163.87(18) . .
O3 W1 O10 85.54(18) . .
O5 W1 O10 84.98(18) . .
O2 W1 O4 171.09(19) . .
O1 W1 O4 83.34(17) . .
O3 W1 O4 86.05(17) . .
O5 W1 O4 74.09(17) . .
O10 W1 O4 80.66(17) . .
O2 W1 K11 41.63(16) . .
O1 W1 K11 140.40(15) . .
O3 W1 K11 82.98(15) . .
O5 W1 K11 106.39(15) . .
O10 W1 K11 54.94(14) . .
O4 W1 K11 134.84(13) . .
O2 W1 K11' 39.77(18) . .
O1 W1 K11' 141.24(16) . .
O3 W1 K11' 89.71(17) . .
O5 W1 K11' 99.84(17) . .
O10 W1 K11' 54.71(16) . .
O4 W1 K11' 135.36(15) . .
K11 W1 K11' 6.76(11) . .
O2 W1 K2 109.22(15) . .
O1 W1 K2 46.01(14) . .
O3 W1 K2 45.55(14) . .
O5 W1 K2 133.30(13) . .
O10 W1 K2 128.00(13) . .
O4 W1 K2 79.67(11) . .
K11 W1 K2 119.42(8) . .
K11' W1 K2 125.58(11) . .
O2 W1 K4 27.32(15) . 2_766
O1 W1 K4 76.55(13) . 2_766
O3 W1 K4 110.18(13) . 2_766
O5 W1 K4 90.66(13) . 2_766
O10 W1 K4 119.35(13) . 2_766
O4 W1 K4 154.20(11) . 2_766
K11 W1 K4 68.95(7) . 2_766
K11' W1 K4 66.80(10) . 2_766
K2 W1 K4 97.21(3) . 2_766
O6 W2 O8 101.6(2) . .
O6 W2 O7 99.6(2) . .
O8 W2 O7 90.72(19) . .
O6 W2 O5 98.5(2) . .
O8 W2 O5 92.70(19) . .
O7 W2 O5 160.47(18) . .
O6 W2 O9 94.0(2) . .
O8 W2 O9 164.36(18) . .
O7 W2 O9 85.66(18) . .
O5 W2 O9 85.89(18) . .
O6 W2 O4 171.5(2) . .
O8 W2 O4 83.95(18) . .
O7 W2 O4 86.60(17) . .
O5 W2 O4 74.67(17) . .
O9 W2 O4 80.65(17) . .
O6 W2 K10 48.62(17) . 2_666
O8 W2 K10 148.43(14) . 2_666
O7 W2 K10 103.29(14) . 2_666
O5 W2 K10 83.45(13) . 2_666
O9 W2 K10 46.89(13) . 2_666
O4 W2 K10 124.46(12) . 2_666
O6 W2 K4 66.01(16) . 1_455
O8 W2 K4 35.87(14) . 1_455
O7 W2 K4 92.51(14) . 1_455
O5 W2 K4 101.48(13) . 1_455
O9 W2 K4 159.35(13) . 1_455
O4 W2 K4 119.82(11) . 1_455
K10 W2 K4 114.23(5) 2_666 1_455
O6 W2 K3 108.67(16) . .
O8 W2 K3 46.52(14) . .
O7 W2 K3 44.41(14) . .
O5 W2 K3 133.96(13) . .
O9 W2 K3 126.92(13) . .
O4 W2 K3 79.81(11) . .
K10 W2 K3 142.06(5) 2_666 .
K4 W2 K3 60.16(3) 1_455 .
O14 W3 O11 103.8(2) . .
O14 W3 O7 100.5(2) . .
O11 W3 O7 93.14(19) . .
O14 W3 O13 102.6(2) . .
O11 W3 O13 91.84(19) . .
O7 W3 O13 154.46(19) . .
O14 W3 O15 99.4(2) . .
O11 W3 O15 156.75(19) . .
O7 W3 O15 84.29(19) . .
O13 W3 O15 81.33(18) . .
O14 W3 O12 173.50(19) . .
O11 W3 O12 82.44(18) . .
O7 W3 O12 80.70(17) . .
O13 W3 O12 75.16(17) . .
O15 W3 O12 74.34(16) . .
O14 W3 K3 83.92(16) . .
O11 W3 K3 48.72(14) . .
O7 W3 K3 53.51(14) . .
O13 W3 K3 139.95(13) . .
O15 W3 K3 137.26(13) . .
O12 W3 K3 101.76(10) . .
O16 W4 O9 102.2(2) . .
O16 W4 O15 99.9(2) . .
O9 W4 O15 86.76(19) . .
O16 W4 O17 102.3(2) . .
O9 W4 O17 155.49(19) . .
O15 W4 O17 88.24(19) . .
O16 W4 O18 98.7(2) . .
O9 W4 O18 88.82(19) . .
O15 W4 O18 161.40(18) . .
O17 W4 O18 88.32(19) . .
O16 W4 O12 173.95(19) . .
O9 W4 O12 82.99(17) . .
O15 W4 O12 77.19(17) . .
O17 W4 O12 72.50(17) . .
O18 W4 O12 84.35(17) . .
O16 W4 K1 49.24(17) . 1_565
O9 W4 K1 103.35(14) . 1_565
O15 W4 K1 148.68(13) . 1_565
O17 W4 K1 93.27(14) . 1_565
O18 W4 K1 49.82(13) . 1_565
O12 W4 K1 132.92(11) . 1_565
O16 W4 K10 53.26(16) . 2_666
O9 W4 K10 50.37(14) . 2_666
O15 W4 K10 85.19(14) . 2_666
O17 W4 K10 152.75(14) . 2_666
O18 W4 K10 105.71(13) . 2_666
O12 W4 K10 131.04(11) . 2_666
K1 W4 K10 79.26(6) 1_565 2_666
O19 W5 O10 103.8(2) . .
O19 W5 O18 99.4(2) . .
O10 W5 O18 91.45(19) . .
O19 W5 O20 100.2(2) . .
O10 W5 O20 155.13(19) . .
O18 W5 O20 90.65(19) . .
O19 W5 O22 98.8(2) . .
O10 W5 O22 84.84(19) . .
O18 W5 O22 161.79(19) . .
O20 W5 O22 85.48(19) . .
O19 W5 O21 171.15(19) . .
O10 W5 O21 83.47(17) . .
O18 W5 O21 85.21(17) . .
O20 W5 O21 72.02(17) . .
O22 W5 O21 76.66(17) . .
O19 W5 K1 49.78(16) . 1_565
O10 W5 K1 105.00(13) . 1_565
O18 W5 K1 49.78(14) . 1_565
O20 W5 K1 95.20(14) . 1_565
O22 W5 K1 148.28(13) . 1_565
O21 W5 K1 133.69(11) . 1_565
O19 W5 K11 62.79(17) . .
O10 W5 K11 55.60(15) . .
O18 W5 K11 131.88(15) . .
O20 W5 K11 134.53(15) . .
O22 W5 K11 58.91(15) . .
O21 W5 K11 119.40(13) . .
K1 W5 K11 101.49(8) 1_565 .
O19 W5 K11' 60.77(18) . .
O10 W5 K11' 52.82(17) . .
O18 W5 K11' 125.44(17) . .
O20 W5 K11' 139.86(17) . .
O22 W5 K11' 65.29(17) . .
O21 W5 K11' 122.43(14) . .
K1 W5 K11' 96.35(11) 1_565 .
K11 W5 K11' 6.49(11) . .
O19 W5 K6 64.07(16) . .
O10 W5 K6 166.17(14) . .
O18 W5 K6 97.06(14) . .
O20 W5 K6 36.18(14) . .
O22 W5 K6 90.29(13) . .
O21 W5 K6 108.02(11) . .
K1 W5 K6 72.95(4) 1_565 .
K11 W5 K6 110.94(7) . .
K11' W5 K6 113.44(10) . .
O24 W6 O23 102.4(2) . .
O24 W6 O3 100.7(2) . .
O23 W6 O3 90.81(19) . .
O24 W6 O25 102.4(2) . .
O23 W6 O25 88.90(19) . .
O3 W6 O25 156.37(19) . .
O24 W6 O22 102.2(2) . .
O23 W6 O22 155.34(19) . .
O3 W6 O22 86.57(19) . .
O25 W6 O22 83.93(19) . .
O24 W6 O21 177.19(19) . .
O23 W6 O21 80.20(17) . .
O3 W6 O21 80.20(17) . .
O25 W6 O21 76.46(17) . .
O22 W6 O21 75.19(17) . .
O24 W6 K2 83.69(16) . .
O23 W6 K2 50.47(14) . .
O3 W6 K2 48.92(14) . .
O25 W6 K2 138.92(14) . .
O22 W6 K2 135.09(13) . .
O21 W6 K2 98.84(11) . .
O24 W6 K4 22.46(16) . .
O23 W6 K4 94.34(14) . .
O3 W6 K4 122.16(13) . .
O25 W6 K4 81.40(14) . .
O22 W6 K4 107.79(14) . .
O21 W6 K4 157.26(10) . .
K2 W6 K4 94.37(4) . .
O27 W7 O26 103.0(2) . .
O27 W7 O28 101.8(2) . .
O26 W7 O28 93.0(2) . .
O27 W7 O20 102.5(2) . .
O26 W7 O20 153.18(19) . .
O28 W7 O20 89.61(19) . .
O27 W7 O25 95.6(2) . .
O26 W7 O25 85.65(19) . .
O28 W7 O25 162.42(19) . .
O20 W7 O25 83.95(18) . .
O27 W7 O21 170.46(19) . .
O26 W7 O21 82.03(17) . .
O28 W7 O21 85.86(18) . .
O20 W7 O21 71.53(17) . .
O25 W7 O21 76.59(16) . .
O27 W7 K7 50.99(17) . 2_765
O26 W7 K7 53.45(14) . 2_765
O28 W7 K7 112.03(14) . 2_765
O20 W7 K7 147.56(14) . 2_765
O25 W7 K7 81.12(13) . 2_765
O21 W7 K7 131.39(11) . 2_765
O27 W7 K7' 56.0(2) . 2_765
O26 W7 K7' 47.6(2) . 2_765
O28 W7 K7' 107.91(19) . 2_765
O20 W7 K7' 154.0(2) . 2_765
O25 W7 K7' 84.04(18) . 2_765
O21 W7 K7' 127.32(17) . 2_765
K7 W7 K7' 6.48(14) 2_765 2_765
O27 W7 K6 66.36(16) . .
O26 W7 K6 167.53(14) . .
O28 W7 K6 95.62(14) . .
O20 W7 K6 36.19(14) . .
O25 W7 K6 88.82(13) . .
O21 W7 K6 107.54(11) . .
K7 W7 K6 114.63(6) 2_765 .
K7' W7 K6 120.65(15) 2_765 .
O29 W8 O30 103.3(2) . .
O29 W8 O28 100.1(2) . .
O30 W8 O28 92.9(2) . .
O29 W8 O17 100.4(2) . .
O30 W8 O17 155.74(19) . .
O28 W8 O17 88.07(19) . .
O29 W8 O13 97.2(2) . .
O30 W8 O13 87.28(19) . .
O28 W8 O13 162.17(19) . .
O17 W8 O13 84.61(19) . .
O29 W8 O12 170.3(2) . .
O30 W8 O12 83.51(17) . .
O28 W8 O12 86.29(17) . .
O17 W8 O12 72.36(16) . .
O13 W8 O12 76.01(17) . .
O29 W8 K8 47.74(17) . 2_765
O30 W8 K8 55.92(14) . 2_765
O28 W8 K8 106.16(14) . 2_765
O17 W8 K8 146.31(13) . 2_765
O13 W8 K8 88.68(13) . 2_765
O12 W8 K8 137.45(11) . 2_765
O29 W8 K8' 60.2(4) . 2_765
O30 W8 K8' 43.5(4) . 2_765
O28 W8 K8' 105.6(4) . 2_765
O17 W8 K8' 157.6(4) . 2_765
O13 W8 K8' 86.7(4) . 2_765
O12 W8 K8' 125.3(4) . 2_765
K8 W8 K8' 12.5(4) 2_765 2_765
O42 W9 O41 103.9(2) . .
O42 W9 O46 100.7(2) . .
O41 W9 O46 93.24(19) . .
O42 W9 O43 101.6(2) . .
O41 W9 O43 89.17(19) . .
O46 W9 O43 156.28(19) . .
O42 W9 O44 100.7(2) . .
O41 W9 O44 155.09(19) . .
O46 W9 O44 85.96(19) . .
O43 W9 O44 82.08(19) . .
O42 W9 O45 174.84(19) . .
O41 W9 O45 80.53(17) . .
O46 W9 O45 81.55(17) . .
O43 W9 O45 75.58(17) . .
O44 W9 O45 74.72(17) . .
O42 W9 K3 82.59(16) . .
O41 W9 K3 51.36(14) . .
O46 W9 K3 52.01(14) . .
O43 W9 K3 139.51(14) . .
O44 W9 K3 137.29(14) . .
O45 W9 K3 102.37(11) . .
O47 W10 O39 100.7(2) . .
O47 W10 O48 97.3(2) . .
O39 W10 O48 93.99(19) . .
O47 W10 O46 100.4(2) . .
O39 W10 O46 88.26(19) . .
O48 W10 O46 161.44(19) . .
O47 W10 O50 95.1(2) . .
O39 W10 O50 163.60(19) . .
O48 W10 O50 88.20(19) . .
O46 W10 O50 84.67(18) . .
O47 W10 O49 171.6(2) . .
O39 W10 O49 83.02(18) . .
O48 W10 O49 74.85(17) . .
O46 W10 O49 87.18(17) . .
O50 W10 O49 81.87(17) . .
O47 W10 K4 60.33(17) . 1_455
O39 W10 K4 40.46(14) . 1_455
O48 W10 K4 100.09(14) . 1_455
O46 W10 K4 93.56(13) . 1_455
O50 W10 K4 154.70(13) . 1_455
O49 W10 K4 123.31(11) . 1_455
O47 W10 K3 106.73(17) . .
O39 W10 K3 44.08(14) . .
O48 W10 K3 134.18(14) . .
O46 W10 K3 44.24(14) . .
O50 W10 K3 126.56(13) . .
O49 W10 K3 81.24(11) . .
K4 W10 K3 62.25(3) 1_455 .
O51 W11 O52 100.3(2) . .
O51 W11 O50 103.2(2) . .
O52 W11 O50 89.35(19) . .
O51 W11 O44 98.8(2) . .
O52 W11 O44 160.82(19) . .
O50 W11 O44 84.87(19) . .
O51 W11 O53 100.5(2) . .
O52 W11 O53 91.4(2) . .
O50 W11 O53 155.84(19) . .
O44 W11 O53 86.60(19) . .
O51 W11 O45 171.94(19) . .
O52 W11 O45 84.49(17) . .
O50 W11 O45 83.25(17) . .
O44 W11 O45 76.69(18) . .
O53 W11 O45 72.79(17) . .
O51 W11 K1 47.48(16) . .
O52 W11 K1 53.16(14) . .
O50 W11 K1 95.36(14) . .
O44 W11 K1 145.57(14) . .
O53 W11 K1 104.34(14) . .
O45 W11 K1 137.64(11) . .
O54 W12 O56 103.1(2) . .
O54 W12 O55 99.2(2) . .
O56 W12 O55 92.8(2) . .
O54 W12 O43 98.1(2) . .
O56 W12 O43 86.3(2) . .
O55 W12 O43 162.34(19) . .
O54 W12 O53 101.7(2) . .
O56 W12 O53 154.58(19) . .
O55 W12 O53 88.63(19) . .
O43 W12 O53 84.78(19) . .
O54 W12 O45 172.3(2) . .
O56 W12 O45 82.46(18) . .
O55 W12 O45 85.73(18) . .
O43 W12 O45 76.66(17) . .
O53 W12 O45 72.34(17) . .
O54 W12 K7' 54.5(2) . .
O56 W12 K7' 49.4(2) . .
O55 W12 K7' 107.29(19) . .
O43 W12 K7' 85.47(18) . .
O53 W12 K7' 152.5(2) . .
O45 W12 K7' 129.72(18) . .
O54 W12 K7 48.85(17) . .
O56 W12 K7 55.79(15) . .
O55 W12 K7 110.59(14) . .
O43 W12 K7 83.44(14) . .
O53 W12 K7 145.81(14) . .
O45 W12 K7 134.77(12) . .
K7' W12 K7 6.72(15) . .
O58 W13 O57 103.9(2) . .
O58 W13 O55 100.2(2) . .
O57 W13 O55 92.3(2) . .
O58 W13 O61 96.9(2) . .
O57 W13 O61 88.0(2) . .
O55 W13 O61 162.34(19) . .
O58 W13 O59 99.8(2) . .
O57 W13 O59 155.90(19) . .
O55 W13 O59 88.10(19) . .
O61 W13 O59 84.50(19) . .
O58 W13 O60 169.8(2) . .
O57 W13 O60 84.06(17) . .
O55 W13 O60 85.70(17) . .
O61 W13 O60 76.76(17) . .
O59 W13 O60 71.95(16) . .
O58 W13 K8 45.71(17) . .
O57 W13 K8 58.40(14) . .
O55 W13 K8 104.83(14) . .
O61 W13 K8 90.37(14) . .
O59 W13 K8 144.25(13) . .
O60 W13 K8 140.90(11) . .
O58 W13 K8' 58.2(4) . .
O57 W13 K8' 46.0(4) . .
O55 W13 K8' 104.4(4) . .
O61 W13 K8' 88.5(4) . .
O59 W13 K8' 155.9(4) . .
O60 W13 K8' 128.6(4) . .
K8 W13 K8' 12.5(4) . .
O58 W13 K9' 49.8(3) . 1_645
O57 W13 K9' 106.8(3) . 1_645
O55 W13 K9' 147.0(2) . 1_645
O61 W13 K9' 48.1(2) . 1_645
O59 W13 K9' 85.0(3) . 1_645
O60 W13 K9' 122.1(2) . 1_645
K8 W13 K9' 66.0(2) . 1_645
K8' W13 K9' 73.3(4) . 1_645
O58 W13 K9 54.56(18) . 1_645
O57 W13 K9 101.21(16) . 1_645
O55 W13 K9 153.46(15) . 1_645
O61 W13 K9 42.50(14) . 1_645
O59 W13 K9 88.57(14) . 1_645
O60 W13 K9 118.10(12) . 1_645
K8 W13 K9 64.95(6) . 1_645
K8' W13 K9 71.0(4) . 1_645
K9' W13 K9 6.9(2) 1_645 1_645
O64 W14 O62 103.4(2) . .
O64 W14 O61 102.2(2) . .
O62 W14 O61 91.4(2) . .
O64 W14 O63 100.8(2) . .
O62 W14 O63 92.66(19) . .
O61 W14 O63 155.0(2) . .
O64 W14 O65 99.9(2) . .
O62 W14 O65 156.6(2) . .
O61 W14 O65 81.86(19) . .
O63 W14 O65 84.70(19) . .
O64 W14 O60 174.59(19) . .
O62 W14 O60 81.65(18) . .
O61 W14 O60 75.41(17) . .
O63 W14 O60 80.82(17) . .
O65 W14 O60 74.99(17) . .
O64 W14 K2 87.66(16) . .
O62 W14 K2 47.95(14) . .
O61 W14 K2 139.28(14) . .
O63 W14 K2 51.17(14) . .
O65 W14 K2 135.79(13) . .
O60 W14 K2 97.30(10) . .
O66 W15 O67 104.1(2) . .
O66 W15 O65 100.4(2) . .
O67 W15 O65 86.09(19) . .
O66 W15 O59 100.3(2) . .
O67 W15 O59 155.54(19) . .
O65 W15 O59 87.5(2) . .
O66 W15 O52 98.3(2) . .
O67 W15 O52 88.70(19) . .
O65 W15 O52 161.36(19) . .
O59 W15 O52 89.95(19) . .
O66 W15 O60 171.96(19) . .
O67 W15 O60 83.52(17) . .
O65 W15 O60 77.23(17) . .
O59 W15 O60 72.04(17) . .
O52 W15 O60 84.40(17) . .
O66 W15 K1 47.98(16) . .
O67 W15 K1 94.61(14) . .
O65 W15 K1 147.56(14) . .
O59 W15 K1 103.36(14) . .
O52 W15 K1 50.74(13) . .
O60 W15 K1 135.14(11) . .
O66 W15 K6 56.87(16) . 1_545
O67 W15 K6 160.67(14) . 1_545
O65 W15 K6 94.03(14) . 1_545
O59 W15 K6 43.45(14) . 1_545
O52 W15 K6 96.74(14) . 1_545
O60 W15 K6 115.40(11) . 1_545
K1 W15 K6 75.04(4) . 1_545
O68 W16 O40 101.6(2) . .
O68 W16 O63 99.9(2) . .
O40 W16 O63 90.70(19) . .
O68 W16 O48 97.7(2) . .
O40 W16 O48 92.5(2) . .
O63 W16 O48 161.05(19) . .
O68 W16 O67 96.0(2) . .
O40 W16 O67 162.40(19) . .
O63 W16 O67 85.98(18) . .
O48 W16 O67 85.36(19) . .
O68 W16 O49 171.2(2) . .
O40 W16 O49 82.18(18) . .
O63 W16 O49 87.85(17) . .
O48 W16 O49 74.10(17) . .
O67 W16 O49 80.44(17) . .
O68 W16 K2 109.57(17) . .
O40 W16 K2 43.73(14) . .
O63 W16 K2 47.27(13) . .
O48 W16 K2 131.21(14) . .
O67 W16 K2 128.85(13) . .
O49 W16 K2 78.66(12) . .
O31 W17 O32 100.3(2) . .
O31 W17 O34 99.9(2) . .
O32 W17 O34 98.4(2) . .
O31 W17 O23 100.3(2) . .
O32 W17 O23 88.74(19) . .
O34 W17 O23 156.92(18) . .
O31 W17 O26 91.2(2) . .
O32 W17 O26 166.44(18) . .
O34 W17 O26 86.51(19) . .
O23 W17 O26 82.09(18) . .
O31 W17 O33 171.73(19) . .
O32 W17 O33 87.67(17) . .
O34 W17 O33 76.56(17) . .
O23 W17 O33 81.88(17) . .
O26 W17 O33 81.18(16) . .
O31 W17 W17' 135.36(16) . .
O32 W17 W17' 91.10(14) . .
O34 W17 W17' 35.47(13) . .
O23 W17 W17' 123.13(13) . .
O26 W17 W17' 85.63(12) . .
O33 W17 W17' 41.33(10) . .
O31 W17 K12 57.65(17) . .
O32 W17 K12 82.05(15) . .
O34 W17 K12 49.47(14) . .
O23 W17 K12 153.60(14) . .
O26 W17 K12 110.43(13) . .
O33 W17 K12 122.12(12) . .
W17' W17 K12 81.93(6) . .
O31 W17 K7' 43.8(2) . 2_765
O32 W17 K7' 142.79(19) . 2_765
O34 W17 K7' 82.5(2) . 2_765
O23 W17 K7' 104.9(2) . 2_765
O26 W17 K7' 50.18(18) . 2_765
O33 W17 K7' 127.98(17) . 2_765
W17' W17 K7' 108.61(14) . 2_765
K12 W17 K7' 70.39(16) . 2_765
O31 W17 K7 44.79(16) . 2_765
O32 W17 K7 144.98(14) . 2_765
O34 W17 K7 87.45(14) . 2_765
O23 W17 K7 99.23(14) . 2_765
O26 W17 K7 47.34(13) . 2_765
O33 W17 K7 127.10(11) . 2_765
W17' W17 K7 111.84(4) . 2_765
K12 W17 K7 75.77(7) . 2_765
K7' W17 K7 5.70(15) 2_765 2_765
O31 W17 K2 112.72(16) . .
O32 W17 K2 44.50(14) . .
O34 W17 K2 132.91(14) . .
O23 W17 K2 45.44(13) . .
O26 W17 K2 124.03(12) . .
O33 W17 K2 74.54(11) . .
W17' W17 K2 105.60(3) . .
K12 W17 K2 125.28(6) . .
K7' W17 K2 144.24(14) 2_765 .
K7 W17 K2 139.58(5) 2_765 .
O36 W17' O34 92.34(19) . .
O36 W17' O11 89.82(19) . .
O34 W17' O11 171.19(19) . .
O36 W17' O35 91.77(19) . .
O34 W17' O35 93.68(19) . .
O11 W17' O35 94.79(19) . .
O36 W17' O30 178.38(19) . .
O34 W17' O30 88.82(18) . .
O11 W17' O30 89.20(18) . .
O35 W17' O30 87.02(19) . .
O36 W17' O33 90.49(18) . .
O34 W17' O33 79.16(18) . .
O11 W17' O33 92.29(18) . .
O35 W17' O33 172.58(19) . .
O30 W17' O33 90.85(17) . .
O36 W17' W17 88.68(14) . .
O34 W17' W17 32.92(13) . .
O11 W17' W17 138.71(13) . .
O35 W17' W17 126.50(14) . .
O30 W17' W17 92.91(13) . .
O33 W17' W17 46.48(12) . .
O36 W17' K8' 133.1(4) . 2_765
O34 W17' K8' 79.1(4) . 2_765
O11 W17' K8' 105.6(4) . 2_765
O35 W17' K8' 43.9(4) . 2_765
O30 W17' K8' 46.1(4) . 2_765
O33 W17' K8' 131.5(4) . 2_765
W17 W17' K8' 105.3(3) . 2_765
O36 W17' K12 76.14(14) . 2_765
O34 W17' K12 43.30(14) . 2_765
O11 W17' K12 145.38(14) . 2_765
O35 W17' K12 55.02(15) . 2_765
O30 W17' K12 103.99(13) . 2_765
O33 W17' K12 118.87(13) . 2_765
W17 W17' K12 73.42(5) . 2_765
K8' W17' K12 66.1(4) 2_765 2_765
O36 W17' K3 48.18(13) . .
O34 W17' K3 135.36(14) . .
O11 W17' K3 43.70(13) . .
O35 W17' K3 105.58(14) . .
O30 W17' K3 131.19(13) . .
O33 W17' K3 81.13(12) . .
W17 W17' K3 113.69(3) . .
K8' W17' K3 140.9(3) 2_765 .
K12 W17' K3 122.08(6) 2_765 .
O71 W18 O36 100.2(2) . .
O71 W18 O70 100.4(2) . .
O36 W18 O70 99.4(2) . .
O71 W18 O41 99.9(2) . .
O36 W18 O41 88.78(19) . .
O70 W18 O41 156.39(18) . .
O71 W18 O56 92.2(2) . .
O36 W18 O56 165.41(18) . .
O70 W18 O56 85.84(19) . .
O41 W18 O56 81.41(18) . .
O71 W18 O69 172.31(19) . .
O36 W18 O69 87.26(17) . .
O70 W18 O69 76.22(17) . .
O41 W18 O69 82.15(16) . .
O56 W18 O69 80.75(16) . .
O71 W18 W18' 135.09(16) . .
O36 W18 W18' 91.36(14) . .
O70 W18 W18' 34.72(13) . .
O41 W18 W18' 123.80(12) . .
O56 W18 W18' 85.25(13) . .
O69 W18 W18' 41.77(11) . .
O71 W18 K12 57.21(17) . 2_765
O36 W18 K12 85.61(15) . 2_765
O70 W18 K12 48.70(14) . 2_765
O41 W18 K12 154.78(13) . 2_765
O56 W18 K12 107.79(14) . 2_765
O69 W18 K12 122.01(12) . 2_765
W18' W18 K12 80.95(6) . 2_765
O71 W18 K7' 47.1(2) . .
O36 W18 K7' 146.30(19) . .
O70 W18 K7' 82.40(19) . .
O41 W18 K7' 102.95(19) . .
O56 W18 K7' 47.60(17) . .
O69 W18 K7' 125.27(16) . .
W18' W18 K7' 107.06(13) . .
K12 W18 K7' 70.29(15) 2_765 .
O71 W18 K3 108.80(16) . .
O36 W18 K3 44.61(14) . .
O70 W18 K3 136.28(14) . .
O41 W18 K3 44.56(13) . .
O56 W18 K3 123.71(13) . .
O69 W18 K3 77.90(11) . .
W18' W18 K3 109.67(3) . .
K12 W18 K3 127.72(6) 2_765 .
K7' W18 K3 141.12(14) . .
O71 W18 K12 77.91(17) . .
O36 W18 K12 87.21(15) . .
O70 W18 K12 27.96(14) . .
O41 W18 K12 175.01(13) . .
O56 W18 K12 103.09(13) . .
O69 W18 K12 100.62(12) . .
W18' W18 K12 59.32(5) . .
K12 W18 K12 21.64(10) 2_765 .
K7' W18 K12 78.92(15) . .
K3 W18 K12 131.71(5) . .
O70 W18' O32 92.55(18) . .
O70 W18' O62 171.08(19) . .
O32 W18' O62 89.48(19) . .
O70 W18' O57 90.28(18) . .
O32 W18' O57 176.22(19) . .
O62 W18' O57 88.11(18) . .
O70 W18' O72 93.4(2) . .
O32 W18' O72 88.89(19) . .
O62 W18' O72 95.28(19) . .
O57 W18' O72 88.43(19) . .
O70 W18' O69 79.53(18) . .
O32 W18' O69 91.15(18) . .
O62 W18' O69 91.75(18) . .
O57 W18' O69 91.83(18) . .
O72 W18' O69 172.97(19) . .
O70 W18' W18 32.62(13) . .
O32 W18' W18 88.91(13) . .
O62 W18' W18 138.86(13) . .
O57 W18' W18 94.82(13) . .
O72 W18' W18 125.78(15) . .
O69 W18' W18 47.20(12) . .
O70 W18' K12 43.72(14) . .
O32 W18' K12 77.90(14) . .
O62 W18' K12 145.11(14) . .
O57 W18' K12 102.53(14) . .
O72 W18' K12 52.65(15) . .
O69 W18' K12 120.54(13) . .
W18 W18' K12 74.01(5) . .
O70 W18' K8' 80.2(4) . .
O32 W18' K8' 133.8(4) . .
O62 W18' K8' 104.5(4) . .
O57 W18' K8' 44.4(4) . .
O72 W18' K8' 46.8(4) . .
O69 W18' K8' 131.1(4) . .
W18 W18' K8' 106.0(3) . .
K12 W18' K8' 65.5(4) . .
O70 W18' K2 131.87(14) . .
O32 W18' K2 46.83(13) . .
O62 W18' K2 46.37(13) . .
O57 W18' K2 131.82(13) . .
O72 W18' K2 107.60(15) . .
O69 W18' K2 77.35(12) . .
W18 W18' K2 109.59(3) . .
K12 W18' K2 123.57(6) . .
K8' W18' K2 144.4(3) . .
O40 Fe1 O39 92.19(19) . .
O40 Fe1 O1 87.33(19) . .
O39 Fe1 O1 175.71(18) . .
O40 Fe1 O8 177.11(19) . .
O39 Fe1 O8 89.67(18) . .
O1 Fe1 O8 90.65(18) . .
O40 Fe1 O38 93.04(19) . .
O39 Fe1 O38 91.56(19) . .
O1 Fe1 O38 92.72(18) . .
O8 Fe1 O38 89.12(18) . .
O40 Fe1 O37 89.05(18) . .
O39 Fe1 O37 86.72(18) . .
O1 Fe1 O37 89.00(18) . .
O8 Fe1 O37 88.85(17) . .
O38 Fe1 O37 177.35(19) . .
O40 Fe1 K4 127.56(14) . 1_455
O39 Fe1 K4 52.15(13) . 1_455
O1 Fe1 K4 131.00(13) . 1_455
O8 Fe1 K4 55.31(13) . 1_455
O38 Fe1 K4 57.13(14) . 1_455
O37 Fe1 K4 120.25(13) . 1_455
O40 Fe1 K2 54.58(14) . .
O39 Fe1 K2 122.25(13) . .
O1 Fe1 K2 54.26(13) . .
O8 Fe1 K2 122.53(13) . .
O38 Fe1 K2 130.44(14) . .
O37 Fe1 K2 52.19(13) . .
K4 Fe1 K2 172.26(5) 1_455 .
O40 Fe1 K3 123.76(13) . .
O39 Fe1 K3 53.52(13) . .
O1 Fe1 K3 123.55(13) . .
O8 Fe1 K3 55.97(13) . .
O38 Fe1 K3 126.01(14) . .
O37 Fe1 K3 51.35(13) . .
K4 Fe1 K3 68.93(4) 1_455 .
K2 Fe1 K3 103.54(4) . .
O49 Si1 O69 111.1(2) . .
O49 Si1 O45 108.5(2) . .
O69 Si1 O45 109.4(2) . .
O49 Si1 O60 108.7(2) . .
O69 Si1 O60 108.9(2) . .
O45 Si1 O60 110.3(2) . .
O4 Si2 O33 110.9(2) . .
O4 Si2 O12 108.2(2) . .
O33 Si2 O12 109.7(2) . .
O4 Si2 O21 109.3(2) . .
O33 Si2 O21 109.4(2) . .
O12 Si2 O21 109.4(2) . .
O95' K1 O76 152.4(4) . .
O95' K1 O99 55.2(6) . 1_455
O76 K1 O99 132.7(4) . 1_455
O95' K1 O98 67.9(5) . .
O76 K1 O98 133.0(3) . .
O99 K1 O98 27.1(5) 1_455 .
O95' K1 O51 127.6(4) . .
O76 K1 O51 79.85(16) . .
O99 K1 O51 96.2(5) 1_455 .
O98 K1 O51 71.1(3) . .
O95' K1 O98' 64.2(6) . .
O76 K1 O98' 131.6(4) . .
O99 K1 O98' 15.7(5) 1_455 .
O98 K1 O98' 12.0(4) . .
O51 K1 O98' 80.9(5) . .
O95' K1 O18 98.3(4) . 1_545
O76 K1 O18 64.62(15) . 1_545
O99 K1 O18 150.6(5) 1_455 1_545
O98 K1 O18 161.2(3) . 1_545
O51 K1 O18 111.56(14) . 1_545
O98' K1 O18 162.5(4) . 1_545
O95' K1 O16 99.4(4) . 1_545
O76 K1 O16 89.25(16) . 1_545
O99 K1 O16 132.8(4) 1_455 1_545
O98 K1 O16 111.0(3) . 1_545
O51 K1 O16 66.80(13) . 1_545
O98' K1 O16 122.2(5) . 1_545
O18 K1 O16 56.97(13) 1_545 1_545
O95' K1 O19 72.0(4) . 1_545
O76 K1 O19 80.45(15) . 1_545
O99 K1 O19 99.3(5) 1_455 1_545
O98 K1 O19 126.0(3) . 1_545
O51 K1 O19 160.06(15) . 1_545
O98' K1 O19 115.0(5) . 1_545
O18 K1 O19 56.24(13) 1_545 1_545
O16 K1 O19 109.95(14) 1_545 1_545
O95' K1 O66 94.2(4) . .
O76 K1 O66 74.38(16) . .
O99 K1 O66 63.4(4) 1_455 .
O98 K1 O66 83.0(3) . .
O51 K1 O66 111.79(14) . .
O98' K1 O66 72.5(5) . .
O18 K1 O66 111.72(14) 1_545 .
O16 K1 O66 163.41(14) 1_545 .
O19 K1 O66 65.30(13) 1_545 .
O95' K1 O52 131.0(4) . .
O76 K1 O52 62.38(15) . .
O99 K1 O52 76.0(4) 1_455 .
O98 K1 O52 70.8(3) . .
O51 K1 O52 56.74(13) . .
O98' K1 O52 69.9(4) . .
O18 K1 O52 126.95(13) 1_545 .
O16 K1 O52 119.47(14) 1_545 .
O19 K1 O52 115.43(14) 1_545 .
O66 K1 O52 55.25(13) . .
O95' K1 O94' 61.3(5) . 1_545
O76 K1 O94' 142.6(4) . 1_545
O99 K1 O94' 72.3(5) 1_455 1_545
O98 K1 O94' 54.3(4) . 1_545
O51 K1 O94' 68.7(3) . 1_545
O98' K1 O94' 63.7(6) . 1_545
O18 K1 O94' 108.3(3) 1_545 1_545
O16 K1 O94' 60.4(3) 1_545 1_545
O19 K1 O94' 128.1(3) 1_545 1_545
O66 K1 O94' 135.6(3) . 1_545
O52 K1 O94' 111.8(3) . 1_545
O88' K2 O88 13.2(6) . .
O88' K2 O97 63.6(6) . .
O88 K2 O97 75.8(2) . .
O88' K2 O37 152.4(6) . .
O88 K2 O37 141.8(2) . .
O97 K2 O37 141.5(2) . .
O88' K2 O3 93.0(6) . .
O88 K2 O3 102.98(19) . .
O97 K2 O3 67.2(2) . .
O37 K2 O3 90.43(13) . .
O88' K2 O1 139.6(6) . .
O88 K2 O1 152.5(2) . .
O97 K2 O1 80.8(2) . .
O37 K2 O1 60.79(13) . .
O3 K2 O1 53.83(12) . .
O88' K2 O62 71.6(6) . .
O88 K2 O62 59.02(19) . .
O97 K2 O62 121.5(2) . .
O37 K2 O62 93.19(13) . .
O3 K2 O62 151.95(14) . .
O1 K2 O62 148.19(14) . .
O88' K2 O40 142.6(5) . .
O88 K2 O40 141.98(18) . .
O97 K2 O40 95.5(2) . .
O37 K2 O40 60.52(13) . .
O3 K2 O40 107.51(13) . .
O1 K2 O40 54.05(12) . .
O62 K2 O40 98.42(13) . .
O88' K2 O23 69.7(5) . .
O88 K2 O23 70.27(18) . .
O97 K2 O23 99.6(2) . .
O37 K2 O23 90.60(13) . .
O3 K2 O23 54.08(12) . .
O1 K2 O23 100.06(13) . .
O62 K2 O23 98.04(13) . .
O40 K2 O23 147.36(13) . .
O88' K2 O32 85.6(6) . .
O88 K2 O32 75.35(18) . .
O97 K2 O32 145.4(2) . .
O37 K2 O32 66.94(13) . .
O3 K2 O32 101.35(13) . .
O1 K2 O32 119.96(13) . .
O62 K2 O32 55.34(12) . .
O40 K2 O32 119.05(13) . .
O23 K2 O32 52.38(12) . .
O88' K2 O63 97.3(6) . .
O88 K2 O63 91.37(18) . .
O97 K2 O63 96.7(2) . .
O37 K2 O63 91.09(13) . .
O3 K2 O63 154.46(13) . .
O1 K2 O63 105.66(13) . .
O62 K2 O63 53.33(12) . .
O40 K2 O63 52.34(12) . .
O23 K2 O63 151.37(13) . .
O32 K2 O63 102.69(13) . .
O88' K2 Fe1 169.2(6) . .
O88 K2 Fe1 173.57(17) . .
O97 K2 Fe1 105.72(18) . .
O37 K2 Fe1 38.11(9) . .
O3 K2 Fe1 83.29(10) . .
O1 K2 Fe1 32.46(9) . .
O62 K2 Fe1 115.74(10) . .
O40 K2 Fe1 32.26(9) . .
O23 K2 Fe1 115.22(10) . .
O32 K2 Fe1 105.05(10) . .
O63 K2 Fe1 82.27(9) . .
O80 K3 O89 78.12(19) . 1_455
O80 K3 O11 70.51(16) . .
O89 K3 O11 94.96(18) 1_455 .
O80 K3 O37 145.81(16) . .
O89 K3 O37 131.90(18) 1_455 .
O11 K3 O37 88.44(13) . .
O80 K3 O41 71.54(15) . .
O89 K3 O41 140.01(18) 1_455 .
O11 K3 O41 98.72(13) . .
O37 K3 O41 86.05(13) . .
O80 K3 O46 99.67(16) . .
O89 K3 O46 108.81(18) 1_455 .
O11 K3 O46 152.10(14) . .
O37 K3 O46 86.38(13) . .
O41 K3 O46 53.59(12) . .
O80 K3 O7 101.42(15) . .
O89 K3 O7 59.27(17) 1_455 .
O11 K3 O7 53.87(12) . .
O37 K3 O7 86.03(13) . .
O41 K3 O7 151.63(13) . .
O46 K3 O7 152.50(13) . .
O80 K3 O39 147.55(16) . .
O89 K3 O39 96.89(17) 1_455 .
O11 K3 O39 141.83(14) . .
O37 K3 O39 57.16(12) . .
O41 K3 O39 95.09(12) . .
O46 K3 O39 51.11(12) . .
O7 K3 O39 103.29(13) . .
O80 K3 O36 83.59(15) . .
O89 K3 O36 148.73(18) 1_455 .
O11 K3 O36 54.75(12) . .
O37 K3 O36 62.22(12) . .
O41 K3 O36 51.91(12) . .
O46 K3 O36 99.07(13) . .
O7 K3 O36 100.64(13) . .
O39 K3 O36 111.83(13) . .
O80 K3 O8 148.27(16) . .
O89 K3 O8 74.17(17) 1_455 .
O11 K3 O8 96.63(13) . .
O37 K3 O8 57.80(12) . .
O41 K3 O8 140.13(13) . .
O46 K3 O8 103.63(12) . .
O7 K3 O8 50.63(12) . .
O39 K3 O8 52.81(12) . .
O36 K3 O8 113.24(12) . .
O80 K3 W3 75.81(13) . .
O89 K3 W3 68.97(15) 1_455 .
O11 K3 W3 27.89(9) . .
O37 K3 W3 98.25(10) . .
O41 K3 W3 125.22(10) . .
O46 K3 W3 175.21(10) . .
O7 K3 W3 30.20(8) . .
O39 K3 W3 132.76(10) . .
O36 K3 W3 82.12(9) . .
O8 K3 W3 80.02(9) . .
O80 K3 W9 75.00(13) . .
O89 K3 W9 118.28(16) 1_455 .
O11 K3 W9 124.99(10) . .
O37 K3 W9 97.60(10) . .
O41 K3 W9 28.62(9) . .
O46 K3 W9 29.61(8) . .
O7 K3 W9 176.23(10) . .
O39 K3 W9 79.63(9) . .
O36 K3 W9 80.28(9) . .
O8 K3 W9 132.41(9) . .
W3 K3 W9 147.29(5) . .
O24 K4 O2 82.93(15) . 2_766
O24 K4 O39 153.05(16) . 1_655
O2 K4 O39 101.27(14) 2_766 1_655
O24 K4 O83 68.75(16) . 1_655
O2 K4 O83 81.27(16) 2_766 1_655
O39 K4 O83 138.10(17) 1_655 1_655
O24 K4 O8 136.94(15) . 1_655
O2 K4 O8 128.34(14) 2_766 1_655
O39 K4 O8 59.45(13) 1_655 1_655
O83 K4 O8 85.94(16) 1_655 1_655
O24 K4 O38 143.98(15) . 1_655
O2 K4 O38 71.12(14) 2_766 1_655
O39 K4 O38 59.74(13) 1_655 1_655
O83 K4 O38 82.66(16) 1_655 1_655
O8 K4 O38 57.65(13) 1_655 1_655
O24 K4 O84 80.23(17) . 1_655
O2 K4 O84 115.36(18) 2_766 1_655
O39 K4 O84 73.89(16) 1_655 1_655
O83 K4 O84 142.92(18) 1_655 1_655
O8 K4 O84 104.71(17) 1_655 1_655
O38 K4 O84 133.21(16) 1_655 1_655
O24 K4 O47 106.61(14) . 1_655
O2 K4 O47 71.13(13) 2_766 1_655
O39 K4 O47 51.79(13) 1_655 1_655
O83 K4 O47 152.40(15) 1_655 1_655
O8 K4 O47 111.18(13) 1_655 1_655
O38 K4 O47 88.52(13) 1_655 1_655
O84 K4 O47 55.60(16) 1_655 1_655
O24 K4 Fe1 171.00(13) . 1_655
O2 K4 Fe1 101.45(11) 2_766 1_655
O39 K4 Fe1 34.25(10) 1_655 1_655
O83 K4 Fe1 103.91(13) 1_655 1_655
O8 K4 Fe1 34.84(9) 1_655 1_655
O38 K4 Fe1 34.82(9) 1_655 1_655
O84 K4 Fe1 104.57(14) 1_655 1_655
O47 K4 Fe1 82.32(9) 1_655 1_655
O24 K4 W10 130.94(12) . 1_655
O2 K4 W10 86.76(10) 2_766 1_655
O39 K4 W10 25.50(10) 1_655 1_655
O83 K4 W10 155.51(13) 1_655 1_655
O8 K4 W10 84.88(10) 1_655 1_655
O38 K4 W10 73.25(9) 1_655 1_655
O84 K4 W10 61.55(13) 1_655 1_655
O47 K4 W10 26.31(8) 1_655 1_655
Fe1 K4 W10 57.62(3) 1_655 1_655
O24 K4 W2 115.78(12) . 1_655
O2 K4 W2 132.86(11) 2_766 1_655
O39 K4 W2 80.99(10) 1_655 1_655
O83 K4 W2 68.38(12) 1_655 1_655
O8 K4 W2 21.87(9) 1_655 1_655
O38 K4 W2 69.96(10) 1_655 1_655
O84 K4 W2 110.48(15) 1_655 1_655
O47 K4 W2 132.34(9) 1_655 1_655
Fe1 K4 W2 55.54(3) 1_655 1_655
W10 K4 W2 106.20(4) 1_655 1_655
O24 K4 K3 119.96(11) . 1_655
O2 K4 K3 148.36(11) 2_766 1_655
O39 K4 K3 48.23(10) 1_655 1_655
O83 K4 K3 125.72(13) 1_655 1_655
O8 K4 K3 49.85(9) 1_655 1_655
O38 K4 K3 94.25(10) 1_655 1_655
O84 K4 K3 54.88(14) 1_655 1_655
O47 K4 K3 80.85(9) 1_655 1_655
Fe1 K4 K3 59.45(4) 1_655 1_655
W10 K4 K3 61.88(3) 1_655 1_655
W2 K4 K3 60.00(3) 1_655 1_655
O86 K5 O54 136.61(19) . .
O86 K5 O27 75.93(17) . 2_765
O54 K5 O27 88.48(15) . 2_765
O86 K5 O87 81.07(19) . 2_755
O54 K5 O87 78.78(18) . 2_755
O27 K5 O87 130.05(18) 2_765 2_755
O86 K5 O74 114.15(18) . .
O54 K5 O74 96.44(16) . .
O27 K5 O74 156.07(16) 2_765 .
O87 K5 O74 73.85(17) 2_755 .
O86 K5 O93' 67.3(4) . 2_665
O54 K5 O93' 155.7(4) . 2_665
O27 K5 O93' 95.9(4) 2_765 2_665
O87 K5 O93' 115.1(4) 2_755 2_665
O74 K5 O93' 70.5(4) . 2_665
O86 K5 O14 146.21(18) . 2_665
O54 K5 O14 66.86(14) . 2_665
O27 K5 O14 82.21(14) 2_765 2_665
O87 K5 O14 132.44(17) 2_755 2_665
O74 K5 O14 78.31(15) . 2_665
O93' K5 O14 90.0(4) 2_665 2_665
O86 K5 O75 76.75(17) . .
O54 K5 O75 60.06(15) . .
O27 K5 O75 64.73(15) 2_765 .
O87 K5 O75 67.13(18) 2_755 .
O74 K5 O75 137.28(16) . .
O93' K5 O75 142.6(3) 2_665 .
O14 K5 O75 116.46(15) 2_665 .
O86 K5 O93 71.3(3) . 2_665
O54 K5 O93 148.4(3) . 2_665
O27 K5 O93 85.1(3) 2_765 2_665
O87 K5 O93 127.8(3) 2_755 2_665
O74 K5 O93 78.4(3) . 2_665
O93' K5 O93 12.8(4) 2_665 2_665
O14 K5 O93 81.6(2) 2_665 2_665
O75 K5 O93 140.5(2) . 2_665
O86 K5 K7 120.88(14) . .
O54 K5 K7 46.73(11) . .
O27 K5 K7 46.99(11) 2_765 .
O87 K5 K7 121.14(16) 2_755 .
O74 K5 K7 124.33(13) . .
O93' K5 K7 123.8(4) 2_665 .
O14 K5 K7 51.36(10) 2_665 .
O75 K5 K7 67.06(12) . .
O93 K5 K7 111.0(2) 2_665 .
O86 K5 K6 39.01(14) . 2_765
O54 K5 K6 146.98(12) . 2_765
O27 K5 K6 58.59(11) 2_765 2_765
O87 K5 K6 119.13(14) 2_755 2_765
O74 K5 K6 114.64(13) . 2_765
O93' K5 K6 45.1(3) 2_665 2_765
O14 K5 K6 107.31(11) 2_665 2_765
O75 K5 K6 99.41(11) . 2_765
O93 K5 K6 41.2(2) 2_665 2_765
K7 K5 K6 103.03(6) . 2_765
O86 K5 K7' 119.47(18) . .
O54 K5 K7' 44.48(15) . .
O27 K5 K7' 47.16(15) 2_765 .
O87 K5 K7' 117.42(19) 2_755 .
O74 K5 K7' 126.23(16) . .
O93' K5 K7' 127.5(4) 2_665 .
O14 K5 K7' 54.96(15) 2_665 .
O75 K5 K7' 63.03(16) . .
O93 K5 K7' 114.7(3) 2_665 .
K7 K5 K7' 4.16(13) . .
K6 K5 K7' 104.36(12) 2_765 .
O91' K6 O20 68.4(4) . .
O91' K6 O59 156.7(5) . 1_565
O20 K6 O59 133.71(16) . 1_565
O91' K6 O86 116.6(5) . 2_765
O20 K6 O86 94.29(17) . 2_765
O59 K6 O86 74.20(16) 1_565 2_765
O91' K6 O91 15.0(4) . .
O20 K6 O91 68.0(2) . .
O59 K6 O91 149.9(2) 1_565 .
O86 K6 O91 131.3(2) 2_765 .
O91' K6 O93 62.9(5) . 1_655
O20 K6 O93 118.5(3) . 1_655
O59 K6 O93 102.7(3) 1_565 1_655
O86 K6 O93 77.1(3) 2_765 1_655
O91 K6 O93 73.5(3) . 1_655
O91' K6 O96 88.9(5) . 2_766
O20 K6 O96 150.3(3) . 2_766
O59 K6 O96 67.7(3) 1_565 2_766
O86 K6 O96 113.4(3) 2_765 2_766
O91 K6 O96 85.1(3) . 2_766
O93 K6 O96 61.6(4) 1_655 2_766
O91' K6 O96' 84.2(5) . 2_766
O20 K6 O96' 138.0(3) . 2_766
O59 K6 O96' 73.4(3) 1_565 2_766
O86 K6 O96' 126.9(3) 2_765 2_766
O91 K6 O96' 77.4(3) . 2_766
O93 K6 O96' 70.6(4) 1_655 2_766
O96 K6 O96' 13.6(3) 2_766 2_766
O91' K6 O76 132.2(5) . 1_565
O20 K6 O76 63.88(15) . 1_565
O59 K6 O76 70.24(15) 1_565 1_565
O86 K6 O76 68.84(18) 2_765 1_565
O91 K6 O76 129.1(2) . 1_565
O93 K6 O76 145.9(3) 1_655 1_565
O96 K6 O76 134.9(3) 2_766 1_565
O96' K6 O76 133.1(3) 2_766 1_565
O91' K6 O93' 76.1(6) . 1_655
O20 K6 O93' 122.9(3) . 1_655
O59 K6 O93' 92.4(3) 1_565 1_655
O86 K6 O93' 63.7(4) 2_765 1_655
O91 K6 O93' 87.8(4) . 1_655
O93 K6 O93' 14.7(3) 1_655 1_655
O96 K6 O93' 65.7(4) 2_766 1_655
O96' K6 O93' 77.0(4) 2_766 1_655
O76 K6 O93' 132.3(4) 1_565 1_655
O91' K6 O66 121.9(5) . 1_565
O20 K6 O66 100.42(14) . 1_565
O59 K6 O66 54.79(13) 1_565 1_565
O86 K6 O66 121.12(16) 2_765 1_565
O91 K6 O66 106.9(2) . 1_565
O93 K6 O66 136.4(3) 1_655 1_565
O96 K6 O66 74.9(3) 2_766 1_565
O96' K6 O66 67.3(3) 2_766 1_565
O76 K6 O66 67.83(15) 1_565 1_565
O93' K6 O66 136.5(3) 1_655 1_565
O91' K6 W15 143.6(5) . 1_565
O20 K6 W15 119.18(12) . 1_565
O59 K6 W15 28.30(10) 1_565 1_565
O86 K6 W15 98.92(13) 2_765 1_565
O91 K6 W15 129.6(2) . 1_565
O93 K6 W15 122.4(3) 1_655 1_565
O96 K6 W15 68.6(3) 2_766 1_565
O96' K6 W15 67.2(3) 2_766 1_565
O76 K6 W15 66.65(12) 1_565 1_565
O93' K6 W15 116.1(3) 1_655 1_565
O66 K6 W15 26.50(8) 1_565 1_565
O80 K7 O54 92.54(18) 2_665 .
O80 K7 O89 77.5(2) 2_665 2_765
O54 K7 O89 121.5(2) . 2_765
O80 K7 O27 140.80(19) 2_665 2_765
O54 K7 O27 80.73(15) . 2_765
O89 K7 O27 73.61(18) 2_765 2_765
O80 K7 O78 134.57(19) 2_665 .
O54 K7 O78 78.95(16) . .
O89 K7 O78 144.16(19) 2_765 .
O27 K7 O78 82.27(15) 2_765 .
O80 K7 O26 145.36(18) 2_665 2_765
O54 K7 O26 122.10(16) . 2_765
O89 K7 O26 83.29(18) 2_765 2_765
O27 K7 O26 55.41(13) 2_765 2_765
O78 K7 O26 61.09(14) . 2_765
O80 K7 O31 93.67(17) 2_665 2_765
O54 K7 O31 159.60(17) . 2_765
O89 K7 O31 78.88(18) 2_765 2_765
O27 K7 O31 105.99(15) 2_765 2_765
O78 K7 O31 82.87(16) . 2_765
O26 K7 O31 54.10(13) 2_765 2_765
O80 K7 O56 78.56(16) 2_665 .
O54 K7 O56 53.99(13) . .
O89 K7 O56 155.40(19) 2_765 .
O27 K7 O56 123.99(15) 2_765 .
O78 K7 O56 60.25(14) . .
O26 K7 O56 120.36(15) 2_765 .
O31 K7 O56 108.46(15) 2_765 .
O80 K7 O14 69.48(16) 2_665 2_665
O54 K7 O14 60.41(14) . 2_665
O89 K7 O14 62.16(18) 2_765 2_665
O27 K7 O14 73.77(14) 2_765 2_665
O78 K7 O14 135.18(16) . 2_665
O26 K7 O14 125.13(15) 2_765 2_665
O31 K7 O14 139.74(15) 2_765 2_665
O56 K7 O14 103.68(14) . 2_665
O80 K7 O71 55.78(15) 2_665 .
O54 K7 O71 102.13(14) . .
O89 K7 O71 116.94(18) 2_765 .
O27 K7 O71 163.39(16) 2_765 .
O78 K7 O71 82.25(15) . .
O26 K7 O71 111.11(15) 2_765 .
O31 K7 O71 66.04(14) 2_765 .
O56 K7 O71 51.17(12) . .
O14 K7 O71 122.04(15) 2_665 .
O80 K7 W7 150.16(16) 2_665 2_765
O54 K7 W7 103.84(12) . 2_765
O89 K7 W7 72.65(15) 2_765 2_765
O27 K7 W7 26.82(9) 2_765 2_765
O78 K7 W7 73.88(11) . 2_765
O26 K7 W7 29.17(9) 2_765 2_765
O31 K7 W7 79.62(10) 2_765 2_765
O56 K7 W7 131.21(12) . 2_765
O14 K7 W7 96.99(11) 2_665 2_765
O71 K7 W7 140.24(13) . 2_765
O80 K7 W12 81.26(14) 2_665 .
O54 K7 W12 26.02(9) . .
O89 K7 W12 139.44(17) 2_765 .
O27 K7 W12 104.30(12) 2_765 .
O78 K7 W12 71.77(11) . .
O26 K7 W12 129.91(12) 2_765 .
O31 K7 W12 137.02(13) 2_765 .
O56 K7 W12 28.61(9) . .
O14 K7 W12 78.14(10) 2_665 .
O71 K7 W12 76.39(10) . .
W7 K7 W12 123.13(7) 2_765 .
O78 K7' O31 92.9(3) . 2_765
O78 K7' O80 146.2(4) . 2_665
O31 K7' O80 96.5(3) 2_765 2_665
O78 K7' O56 66.6(3) . .
O31 K7' O56 122.3(4) 2_765 .
O80 K7' O56 81.0(3) 2_665 .
O78 K7' O26 65.6(2) . 2_765
O31 K7' O26 57.2(2) 2_765 2_765
O80 K7' O26 144.4(4) 2_665 2_765
O56 K7' O26 132.0(4) . 2_765
O78 K7' O71 93.7(3) . .
O31 K7' O71 73.2(3) 2_765 .
O80 K7' O71 58.8(2) 2_665 .
O56 K7' O71 56.3(2) . .
O26 K7' O71 123.2(4) 2_765 .
O78 K7' O54 81.4(3) . .
O31 K7' O54 174.3(4) 2_765 .
O80 K7' O54 87.9(3) 2_665 .
O56 K7' O54 54.93(19) . .
O26 K7' O54 120.2(3) 2_765 .
O71 K7' O54 106.5(3) . .
O78 K7' O27 82.7(3) . 2_765
O31 K7' O27 105.1(3) 2_765 2_765
O80 K7' O27 125.3(4) 2_665 2_765
O56 K7' O27 123.2(3) . 2_765
O26 K7' O27 53.53(19) 2_765 2_765
O71 K7' O27 175.9(4) . 2_765
O54 K7' O27 74.8(2) . 2_765
O78 K7' O89 142.7(3) . 2_765
O31 K7' O89 76.9(3) 2_765 2_765
O80 K7' O89 71.1(3) 2_665 2_765
O56 K7' O89 148.2(4) . 2_765
O26 K7' O89 79.1(3) 2_765 2_765
O71 K7' O89 116.6(3) . 2_765
O54 K7' O89 108.0(3) . 2_765
O27 K7' O89 66.2(2) 2_765 2_765
O78 K7' W12 75.3(2) . .
O31 K7' W12 150.6(4) 2_765 .
O80 K7' W12 80.7(2) 2_665 .
O56 K7' W12 28.32(12) . .
O26 K7' W12 134.3(3) 2_765 .
O71 K7' W12 80.6(2) . .
O54 K7' W12 26.96(11) . .
O27 K7' W12 100.1(2) 2_765 .
O89 K7' W12 128.2(3) 2_765 .
O78 K7' W17 74.2(2) . 2_765
O31 K7' W17 25.65(12) 2_765 2_765
O80 K7' W17 121.7(3) 2_665 2_765
O56 K7' W17 125.9(3) . 2_765
O26 K7' W17 32.94(13) 2_765 2_765
O71 K7' W17 92.0(3) . 2_765
O54 K7' W17 150.3(3) . 2_765
O27 K7' W17 85.2(2) 2_765 2_765
O89 K7' W17 82.8(2) 2_765 2_765
W12 K7' W17 148.1(3) . 2_765
O78 K7' Fe2' 74.2(2) . 2_765
O31 K7' Fe2' 25.65(12) 2_765 2_765
O80 K7' Fe2' 121.7(3) 2_665 2_765
O56 K7' Fe2' 125.9(3) . 2_765
O26 K7' Fe2' 32.94(13) 2_765 2_765
O71 K7' Fe2' 92.0(3) . 2_765
O54 K7' Fe2' 150.3(3) . 2_765
O27 K7' Fe2' 85.2(2) 2_765 2_765
O89 K7' Fe2' 82.8(2) 2_765 2_765
W12 K7' Fe2' 148.1(3) . 2_765
W17 K7' Fe2' 0.000(12) 2_765 2_765
K8 K8' O79 93.3(17) . .
K8 K8' O78 97.3(17) . .
O79 K8' O78 142.2(9) . .
K8 K8' O73 86.4(16) . 2_765
O79 K8' O73 76.5(6) . 2_765
O78 K8' O73 140.2(9) . 2_765
K8 K8' O35 140.3(19) . 2_765
O79 K8' O35 96.6(8) . 2_765
O78 K8' O35 97.9(8) . 2_765
O73 K8' O35 59.2(5) 2_765 2_765
K8 K8' O30 92.5(16) . 2_765
O79 K8' O30 147.4(10) . 2_765
O78 K8' O30 68.3(5) . 2_765
O73 K8' O30 71.9(6) 2_765 2_765
O35 K8' O30 60.2(5) 2_765 2_765
K8 K8' O57 93.8(17) . .
O79 K8' O57 75.9(6) . .
O78 K8' O57 67.3(5) . .
O73 K8' O57 152.4(9) 2_765 .
O35 K8' O57 125.9(9) 2_765 .
O30 K8' O57 135.6(9) 2_765 .
K8 K8' O72 140.5(19) . .
O79 K8' O72 56.3(5) . .
O78 K8' O72 95.1(7) . .
O73 K8' O72 107.1(8) 2_765 .
O35 K8' O72 73.9(6) 2_765 .
O30 K8' O72 126.9(9) 2_765 .
O57 K8' O72 57.3(5) . .
K8 K8' O81 28.8(13) . 1_645
O79 K8' O81 71.3(6) . 1_645
O78 K8' O81 126.0(9) . 1_645
O73 K8' O81 63.9(6) 2_765 1_645
O35 K8' O81 123.0(8) 2_765 1_645
O30 K8' O81 100.9(8) 2_765 1_645
O57 K8' O81 105.4(8) . 1_645
O72 K8' O81 127.0(8) . 1_645
K8 K8' O58 40.6(13) . .
O79 K8' O58 81.7(6) . .
O78 K8' O58 83.1(6) . .
O73 K8' O58 120.8(9) 2_765 .
O35 K8' O58 178.3(9) 2_765 .
O30 K8' O58 121.5(8) 2_765 .
O57 K8' O58 53.3(4) . .
O72 K8' O58 104.7(7) . .
O81 K8' O58 57.0(5) 1_645 .
K8 K8' O29 39.7(13) . 2_765
O79 K8' O29 124.7(9) . 2_765
O78 K8' O29 83.8(6) . 2_765
O73 K8' O29 74.0(6) 2_765 2_765
O35 K8' O29 106.4(7) 2_765 2_765
O30 K8' O29 52.8(4) 2_765 2_765
O57 K8' O29 122.0(8) . 2_765
O72 K8' O29 178.8(9) . 2_765
O81 K8' O29 53.8(5) 1_645 2_765
O58 K8' O29 75.0(6) . 2_765
K8 K8' Fe2 122.5(17) . 2_765
O79 K8' Fe2 127.0(8) . 2_765
O78 K8' Fe2 75.8(5) . 2_765
O73 K8' Fe2 69.1(5) 2_765 2_765
O35 K8' Fe2 30.8(3) 2_765 2_765
O30 K8' Fe2 31.2(3) 2_765 2_765
O57 K8' Fe2 131.0(8) . 2_765
O72 K8' Fe2 97.0(7) . 2_765
O81 K8' Fe2 122.3(7) 1_645 2_765
O58 K8' Fe2 150.9(7) . 2_765
O29 K8' Fe2 82.9(5) 2_765 2_765
K8' K8 O81 141.6(16) . 1_645
K8' K8 O58 127.6(16) . .
O81 K8 O58 73.3(3) 1_645 .
K8' K8 O79 68.7(16) . .
O81 K8 O79 80.6(3) 1_645 .
O58 K8 O79 90.47(17) . .
K8' K8 O29 128.9(16) . 2_765
O81 K8 O29 68.9(3) 1_645 2_765
O58 K8 O29 95.71(16) . 2_765
O79 K8 O29 145.49(18) . 2_765
K8' K8 O73 76.1(16) . 2_765
O81 K8 O73 72.8(3) 1_645 2_765
O58 K8 O73 143.93(18) . 2_765
O79 K8 O73 72.38(17) . 2_765
O29 K8 O73 83.15(16) 2_765 2_765
K8' K8 O81' 140.4(16) . 1_645
O81 K8 O81' 1.2(4) 1_645 1_645
O58 K8 O81' 73.9(2) . 1_645
O79 K8 O81' 79.6(2) . 1_645
O29 K8 O81' 69.8(2) 2_765 1_645
O73 K8 O81' 72.0(2) 2_765 1_645
K8' K8 O78 66.1(16) . .
O81 K8 O78 152.2(3) 1_645 .
O58 K8 O78 90.26(16) . .
O79 K8 O78 122.65(18) . .
O29 K8 O78 91.32(16) 2_765 .
O73 K8 O78 125.77(17) 2_765 .
O81' K8 O78 153.4(2) 1_645 .
K8' K8 O30 71.0(15) . 2_765
O81 K8 O30 116.1(3) 1_645 2_765
O58 K8 O30 139.74(16) . 2_765
O79 K8 O30 128.92(17) . 2_765
O29 K8 O30 57.94(13) 2_765 2_765
O73 K8 O30 68.52(15) 2_765 2_765
O81' K8 O30 116.4(2) 1_645 2_765
O78 K8 O30 63.29(14) . 2_765
K8' K8 O57 70.2(16) . .
O81 K8 O57 121.2(3) 1_645 .
O58 K8 O57 57.44(14) . .
O79 K8 O57 70.54(15) . .
O29 K8 O57 139.62(16) 2_765 .
O73 K8 O57 136.72(16) 2_765 .
O81' K8 O57 121.1(2) 1_645 .
O78 K8 O57 62.25(14) . .
O30 K8 O57 121.99(14) 2_765 .
K8' K8 O35 30.6(15) . 2_765
O81 K8 O35 122.7(3) 1_645 2_765
O58 K8 O35 158.18(15) . 2_765
O79 K8 O35 78.88(16) . 2_765
O29 K8 O35 103.87(14) 2_765 2_765
O73 K8 O35 50.11(15) 2_765 2_765
O81' K8 O35 121.9(2) 1_645 2_765
O78 K8 O35 79.89(14) . 2_765
O30 K8 O35 50.91(12) 2_765 2_765
O57 K8 O35 100.86(13) . 2_765
K8' K8 W8 101.3(15) . 2_765
O81 K8 W8 90.0(3) 1_645 2_765
O58 K8 W8 119.76(13) . 2_765
O79 K8 W8 144.37(14) . 2_765
O29 K8 W8 27.54(10) 2_765 2_765
O73 K8 W8 72.01(11) 2_765 2_765
O81' K8 W8 90.61(19) 1_645 2_765
O78 K8 W8 78.72(11) . 2_765
O30 K8 W8 30.58(9) 2_765 2_765
O57 K8 W8 140.34(11) . 2_765
O35 K8 W8 77.59(9) 2_765 2_765
K9 K9' O81' 99.0(19) . .
K9 K9' O93' 161(2) . .
O81' K9' O93' 76.5(6) . .
K9 K9' O96 111(2) . 2_666
O81' K9' O96 150.3(7) . 2_666
O93' K9' O96 74.9(6) . 2_666
K9 K9' O81 99.9(19) . .
O81' K9' O81 10.8(3) . .
O93' K9' O81 79.1(6) . .
O96 K9' O81 148.0(7) 2_666 .
K9 K9' O16 81.8(19) . .
O81' K9' O16 81.5(5) . .
O93' K9' O16 79.6(6) . .
O96 K9' O16 101.0(6) 2_666 .
O81 K9' O16 92.3(5) . .
K9 K9' O93 151(2) . .
O81' K9' O93 89.5(5) . .
O93' K9' O93 15.9(4) . .
O96 K9' O93 63.9(5) 2_666 .
O81 K9' O93 93.6(6) . .
O16 K9' O93 72.2(5) . .
K9 K9' O61 88.8(19) . 1_465
O81' K9' O61 114.9(6) . 1_465
O93' K9' O61 109.6(6) . 1_465
O96 K9' O61 68.4(5) 2_666 1_465
O81 K9' O61 104.1(6) . 1_465
O16 K9' O61 162.3(6) . 1_465
O93 K9' O61 112.7(5) . 1_465
K9 K9' O58 129(2) . 1_465
O81' K9' O58 72.4(4) . 1_465
O93' K9' O58 67.9(5) . 1_465
O96 K9' O58 89.4(5) 2_666 1_465
O81 K9' O58 63.4(4) . 1_465
O16 K9' O58 142.0(5) . 1_465
O93 K9' O58 80.3(4) . 1_465
O61 K9' O58 54.4(3) 1_465 1_465
K9 K9' O94" 53.1(17) . .
O81' K9' O94" 141.1(8) . .
O93' K9' O94" 120.4(8) . .
O96 K9' O94" 63.6(7) 2_666 .
O81 K9' O94" 148.0(8) . .
O16 K9' O94" 69.2(6) . .
O93 K9' O94" 104.5(7) . .
O61 K9' O94" 93.2(6) 1_465 .
O58 K9' O94" 144.9(8) 1_465 .
K9 K9' O94' 47.7(17) . .
O81' K9' O94' 128.7(7) . .
O93' K9' O94' 121.5(7) . .
O96 K9' O94' 74.6(6) 2_666 .
O81 K9' O94' 136.2(7) . .
O16 K9' O94' 59.2(4) . .
O93 K9' O94' 106.2(6) . .
O61 K9' O94' 103.5(5) 1_465 .
O58 K9' O94' 156.9(7) 1_465 .
O94" K9' O94' 12.5(5) . .
K9 K9' O51 31.8(16) . 1_565
O81' K9' O51 72.0(4) . 1_565
O93' K9' O51 132.9(7) . 1_565
O96 K9' O51 135.5(6) 2_666 1_565
O81 K9' O51 76.4(4) . 1_565
O16 K9' O51 62.0(3) . 1_565
O93 K9' O51 132.3(6) . 1_565
O61 K9' O51 115.0(5) 1_465 1_565
O58 K9' O51 130.3(5) 1_465 1_565
O94" K9' O51 71.8(6) . 1_565
O94' K9' O51 61.3(4) . 1_565
K9' K9 O81' 69.8(18) . .
K9' K9 O16 87.2(19) . .
O81' K9 O16 79.6(3) . .
K9' K9 O51 142.5(19) . 1_565
O81' K9 O51 77.8(2) . 1_565
O16 K9 O51 68.48(16) . 1_565
K9' K9 O94' 124.1(19) . .
O81' K9 O94' 138.3(5) . .
O16 K9 O94' 63.8(4) . .
O51 K9 O94' 70.9(4) 1_565 .
K9' K9 O81 69.3(18) . .
O81' K9 O81 10.2(3) . .
O16 K9 O81 89.8(3) . .
O51 K9 O81 82.0(3) 1_565 .
O94' K9 O81 147.4(5) . .
K9' K9 O94" 118.2(19) . .
O81' K9 O94" 151.7(6) . .
O16 K9 O94" 74.0(6) . .
O51 K9 O94" 83.1(6) 1_565 .
O94' K9 O94" 13.9(5) . .
O81 K9 O94" 161.2(6) . .
K9' K9 O92 150.5(19) . 1_465
O81' K9 O92 121.7(3) . 1_465
O16 K9 O92 120.5(3) . 1_465
O51 K9 O92 64.7(2) 1_565 1_465
O94' K9 O92 67.6(4) . 1_465
O81 K9 O92 116.9(3) . 1_465
O94" K9 O92 66.0(6) . 1_465
K9' K9 O96 59.3(18) . 2_666
O81' K9 O96 129.0(4) . 2_666
O16 K9 O96 96.0(3) . 2_666
O51 K9 O96 147.5(3) 1_565 2_666
O94' K9 O96 76.7(5) . 2_666
O81 K9 O96 127.8(4) . 2_666
O94" K9 O96 64.9(6) . 2_666
O92 K9 O96 104.3(3) 1_465 2_666
K9' K9 O61 80.8(19) . 1_465
O81' K9 O61 109.6(3) . 1_465
O16 K9 O61 160.8(2) . 1_465
O51 K9 O61 129.11(19) 1_565 1_465
O94' K9 O61 111.3(4) . 1_465
O81 K9 O61 99.7(3) . 1_465
O94" K9 O61 98.6(6) . 1_465
O92 K9 O61 69.8(2) 1_465 1_465
O96 K9 O61 65.0(3) 2_666 1_465
K9' K9 O93' 15.5(19) . .
O81' K9 O93' 66.4(4) . .
O16 K9 O93' 71.7(3) . .
O51 K9 O93' 130.1(3) 1_565 .
O94' K9 O93' 115.7(5) . .
O81 K9 O93' 68.9(4) . .
O94" K9 O93' 113.4(6) . .
O92 K9 O93' 165.2(4) 1_465 .
O96 K9 O93' 64.2(4) 2_666 .
O61 K9 O93' 96.1(3) 1_465 .
K9' K9 O94 155(2) . .
O81' K9 O94 130.0(6) . .
O16 K9 O94 109.4(6) . .
O51 K9 O94 62.3(6) 1_565 .
O94' K9 O94 54.4(7) . .
O81 K9 O94 127.0(7) . .
O94" K9 O94 53.4(8) . .
O92 K9 O94 13.3(6) 1_465 .
O96 K9 O94 99.6(6) 2_666 .
O61 K9 O94 78.1(6) 1_465 .
O93' K9 O94 163.6(7) . .
O96' K10 O85 146.6(3) . .
O96' K10 O68 93.5(3) . .
O85 K10 O68 72.6(2) . .
O96' K10 O96 13.9(3) . .
O85 K10 O96 150.8(3) . .
O68 K10 O96 107.5(3) . .
O96' K10 O9 147.1(3) . 2_666
O85 K10 O9 64.96(19) . 2_666
O68 K10 O9 110.67(16) . 2_666
O96 K10 O9 135.7(3) . 2_666
O96' K10 O100 73.1(4) . 2_666
O85 K10 O100 73.5(3) . 2_666
O68 K10 O100 67.8(3) . 2_666
O96 K10 O100 79.5(4) . 2_666
O9 K10 O100 136.0(3) 2_666 2_666
O96' K10 O94" 69.0(6) . 2_666
O85 K10 O94" 88.5(5) . 2_666
O68 K10 O94" 113.6(5) . 2_666
O96 K10 O94" 64.3(6) . 2_666
O9 K10 O94" 117.1(6) 2_666 2_666
O100 K10 O94" 45.9(6) 2_666 2_666
O96' K10 O16 105.4(3) . 2_666
O85 K10 O16 87.6(2) . 2_666
O68 K10 O16 159.87(17) . 2_666
O96 K10 O16 91.6(3) . 2_666
O9 K10 O16 55.28(13) 2_666 2_666
O100 K10 O16 110.9(3) 2_666 2_666
O94" K10 O16 68.5(5) 2_666 2_666
O96' K10 O6 119.8(3) . 2_666
O85 K10 O6 84.9(2) . 2_666
O68 K10 O6 70.67(14) . 2_666
O96 K10 O6 123.4(3) . 2_666
O9 K10 O6 53.93(13) 2_666 2_666
O100 K10 O6 137.2(3) 2_666 2_666
O94" K10 O6 170.6(6) 2_666 2_666
O16 K10 O6 104.49(14) 2_666 2_666
O96' K10 O94' 80.4(5) . 2_666
O85 K10 O94' 81.0(4) . 2_666
O68 K10 O94' 120.4(4) . 2_666
O96 K10 O94' 73.9(4) . 2_666
O9 K10 O94' 104.2(4) 2_666 2_666
O100 K10 O94' 53.7(5) 2_666 2_666
O94" K10 O94' 12.9(5) 2_666 2_666
O16 K10 O94' 58.0(4) 2_666 2_666
O6 K10 O94' 157.8(4) 2_666 2_666
O96' K10 O93 67.0(4) . 2_666
O85 K10 O93 144.1(3) . 2_666
O68 K10 O93 131.5(3) . 2_666
O96 K10 O93 57.5(4) . 2_666
O9 K10 O93 80.2(2) 2_666 2_666
O100 K10 O93 135.8(4) 2_666 2_666
O94" K10 O93 100.5(5) 2_666 2_666
O16 K10 O93 64.4(3) 2_666 2_666
O6 K10 O93 81.3(3) 2_666 2_666
O94' K10 O93 100.3(4) 2_666 2_666
O96' K10 W4 125.0(3) . 2_666
O85 K10 W4 79.16(18) . 2_666
O68 K10 W4 139.55(13) . 2_666
O96 K10 W4 111.3(3) . 2_666
O9 K10 W4 29.25(9) 2_666 2_666
O100 K10 W4 130.3(3) 2_666 2_666
O94" K10 W4 93.6(5) 2_666 2_666
O16 K10 W4 26.61(9) 2_666 2_666
O6 K10 W4 78.62(10) 2_666 2_666
O94' K10 W4 81.9(3) 2_666 2_666
O93 K10 W4 65.7(2) 2_666 2_666
O88' K11 O97 66.5(6) 2_766 2_766
O88' K11 O90' 113.9(7) 2_766 .
O97 K11 O90' 80.1(4) 2_766 .
O88' K11 O90 110.8(6) 2_766 .
O97 K11 O90 68.8(3) 2_766 .
O90' K11 O90 12.0(3) . .
O88' K11 O2 85.0(7) 2_766 .
O97 K11 O2 81.9(2) 2_766 .
O90' K11 O2 145.4(4) . .
O90 K11 O2 135.7(3) . .
O88' K11 O88 11.5(6) 2_766 2_766
O97 K11 O88 74.6(3) 2_766 2_766
O90' K11 O88 109.0(3) . 2_766
O90 K11 O88 108.4(3) . 2_766
O2 K11 O88 94.2(2) . 2_766
O88' K11 O95 120.9(7) 2_766 1_565
O97 K11 O95 169.7(4) 2_766 1_565
O90' K11 O95 90.0(4) . 1_565
O90 K11 O95 101.1(4) . 1_565
O2 K11 O95 105.3(3) . 1_565
O88 K11 O95 111.6(3) 2_766 1_565
O88' K11 O64 76.8(7) 2_766 2_766
O97 K11 O64 107.5(2) 2_766 2_766
O90' K11 O64 60.9(3) . 2_766
O90 K11 O64 69.8(2) . 2_766
O2 K11 O64 153.5(2) . 2_766
O88 K11 O64 65.9(2) 2_766 2_766
O95 K11 O64 69.4(3) 1_565 2_766
O88' K11 O10 139.3(7) 2_766 .
O97 K11 O10 101.4(2) 2_766 .
O90' K11 O10 100.9(3) . .
O90 K11 O10 98.7(2) . .
O2 K11 O10 54.42(14) . .
O88 K11 O10 148.4(2) 2_766 .
O95 K11 O10 77.7(3) 1_565 .
O64 K11 O10 141.57(19) 2_766 .
O88' K11 O22 133.4(6) 2_766 .
O97 K11 O22 67.5(2) 2_766 .
O90' K11 O22 63.9(3) . .
O90 K11 O22 56.7(2) . .
O2 K11 O22 81.94(16) . .
O88 K11 O22 142.1(2) 2_766 .
O95 K11 O22 105.7(3) 1_565 .
O64 K11 O22 124.53(19) 2_766 .
O10 K11 O22 47.18(13) . .
O88' K11 O85' 119.2(7) 2_766 2_666
O97 K11 O85' 147.2(4) 2_766 2_666
O90' K11 O85' 119.5(5) . 2_666
O90 K11 O85' 127.2(4) . 2_666
O2 K11 O85' 67.2(4) . 2_666
O88 K11 O85' 117.1(4) 2_766 2_666
O95 K11 O85' 38.2(4) 1_565 2_666
O64 K11 O85' 105.2(4) 2_766 2_666
O10 K11 O85' 51.7(4) . 2_666
O22 K11 O85' 96.3(4) . 2_666
O88' K11 O47 60.6(6) 2_766 2_666
O97 K11 O47 121.2(2) 2_766 2_666
O90' K11 O47 143.9(3) . 2_666
O90 K11 O47 153.8(3) . 2_666
O2 K11 O47 70.29(16) . 2_666
O88 K11 O47 57.82(19) 2_766 2_666
O95 K11 O47 68.7(3) 1_565 2_666
O64 K11 O47 83.95(17) 2_766 2_666
O10 K11 O47 102.32(17) . 2_666
O22 K11 O47 148.26(19) . 2_666
O85' K11 O47 59.3(4) 2_666 2_666
O88' K11' O95 135.0(7) 2_766 1_565
O88' K11' O2 84.7(7) 2_766 .
O95 K11' O2 116.0(4) 1_565 .
O88' K11' O88 12.0(6) 2_766 2_766
O95 K11' O88 124.0(4) 1_565 2_766
O2 K11' O88 94.9(3) . 2_766
O88' K11' O64 77.6(7) 2_766 2_766
O95 K11' O64 75.1(4) 1_565 2_766
O2 K11' O64 161.8(3) . 2_766
O88 K11' O64 67.0(2) 2_766 2_766
O88' K11' O85' 132.3(7) 2_766 2_666
O95 K11' O85' 43.3(5) 1_565 2_666
O2 K11' O85' 72.7(4) . 2_666
O88 K11' O85' 130.6(5) 2_766 2_666
O64 K11' O85' 116.7(5) 2_766 2_666
O88' K11' O47 66.6(6) 2_766 2_666
O95 K11' O47 79.5(4) 1_565 2_666
O2 K11' O47 76.6(2) . 2_666
O88 K11' O47 63.0(2) 2_766 2_666
O64 K11' O47 92.3(2) 2_766 2_666
O85' K11' O47 67.6(4) 2_666 2_666
O88' K11' O90' 104.3(7) 2_766 .
O95 K11' O90' 91.0(5) 1_565 .
O2 K11' O90' 131.5(4) . .
O88 K11' O90' 102.1(4) 2_766 .
O64 K11' O90' 58.7(3) 2_766 .
O85' K11' O90' 122.2(5) 2_666 .
O47 K11' O90' 150.9(4) 2_666 .
O88' K11' O90 100.0(6) 2_766 .
O95 K11' O90 100.8(4) 1_565 .
O2 K11' O90 121.9(3) . .
O88 K11' O90 99.9(3) 2_766 .
O64 K11' O90 66.3(2) 2_766 .
O85' K11' O90 127.6(5) 2_666 .
O47 K11' O90 157.3(3) 2_666 .
O90' K11' O90 10.7(3) . .
O88' K11' O97 59.7(6) 2_766 2_766
O95 K11' O97 159.7(4) 1_565 2_766
O2 K11' O97 75.2(2) . 2_766
O88 K11' O97 68.7(3) 2_766 2_766
O64 K11' O97 99.1(3) 2_766 2_766
O85' K11' O97 143.5(5) 2_666 2_766
O47 K11' O97 120.6(3) 2_666 2_766
O90' K11' O97 69.7(4) . 2_766
O90 K11' O97 59.6(3) . 2_766
O88' K11' O10 136.3(7) 2_766 .
O95 K11' O10 82.3(4) 1_565 .
O2 K11' O10 54.24(17) . .
O88 K11' O10 148.0(3) 2_766 .
O64 K11' O10 143.9(3) 2_766 .
O85' K11' O10 54.6(4) 2_666 .
O47 K11' O10 111.0(2) 2_666 .
O90' K11' O10 94.6(3) . .
O90 K11' O10 91.4(3) . .
O97 K11' O10 92.4(3) 2_766 .
O88' K11' W1 106.0(7) 2_766 .
O95 K11' W1 104.7(4) 1_565 .
O2 K11' W1 23.26(11) . .
O88 K11' W1 117.1(3) 2_766 .
O64 K11' W1 173.9(3) 2_766 .
O85' K11' W1 64.7(4) 2_666 .
O47 K11' W1 93.73(19) 2_666 .
O90' K11' W1 115.3(3) . .
O90 K11' W1 108.0(3) . .
O97 K11' W1 79.0(2) 2_766 .
O10 K11' W1 31.29(10) . .
K12 K12 O70 74.0(3) 2_765 .
K12 K12 O70 72.2(3) 2_765 2_765
O70 K12 O70 146.11(15) . 2_765
K12 K12 O34 75.5(3) 2_765 2_765
O70 K12 O34 99.93(17) . 2_765
O70 K12 O34 71.56(15) 2_765 2_765
K12 K12 O34 71.7(2) 2_765 .
O70 K12 O34 71.10(15) . .
O70 K12 O34 97.97(17) 2_765 .
O34 K12 O34 147.17(14) 2_765 .
K12 K12 O72 135.4(3) 2_765 .
O70 K12 O72 61.43(15) . .
O70 K12 O72 152.45(19) 2_765 .
O34 K12 O72 111.72(17) 2_765 .
O34 K12 O72 92.04(16) . .
K12 K12 O71 129.9(3) 2_765 2_765
O70 K12 O71 155.81(19) . 2_765
O70 K12 O71 57.88(15) 2_765 2_765
O34 K12 O71 91.67(16) 2_765 2_765
O34 K12 O71 109.29(17) . 2_765
O72 K12 O71 94.60(16) . 2_765
K12 K12 O31 127.5(3) 2_765 .
O70 K12 O31 92.58(16) . .
O70 K12 O31 107.99(17) 2_765 .
O34 K12 O31 156.45(18) 2_765 .
O34 K12 O31 56.08(14) . .
O72 K12 O31 57.59(15) . .
O71 K12 O31 69.94(15) 2_765 .
K12 K12 O35 134.5(3) 2_765 2_765
O70 K12 O35 111.42(17) . 2_765
O70 K12 O35 92.58(16) 2_765 2_765
O34 K12 O35 59.05(14) 2_765 2_765
O34 K12 O35 153.77(17) . 2_765
O72 K12 O35 68.73(14) . 2_765
O71 K12 O35 57.26(14) 2_765 2_765
O31 K12 O35 97.83(15) . 2_765
K12 K12 Fe3' 102.1(3) 2_765 2_765
O70 K12 Fe3' 172.15(16) . 2_765
O70 K12 Fe3' 30.72(10) 2_765 2_765
O34 K12 Fe3' 72.37(12) 2_765 2_765
O34 K12 Fe3' 114.48(14) . 2_765
O72 K12 Fe3' 122.31(14) . 2_765
O71 K12 Fe3' 29.68(10) 2_765 2_765
O31 K12 Fe3' 95.18(13) . 2_765
O35 K12 Fe3' 66.29(11) 2_765 2_765
K12 K12 W18 102.1(3) 2_765 2_765
O70 K12 W18 172.15(16) . 2_765
O70 K12 W18 30.72(10) 2_765 2_765
O34 K12 W18 72.37(12) 2_765 2_765
O34 K12 W18 114.48(14) . 2_765
O72 K12 W18 122.31(14) . 2_765
O71 K12 W18 29.68(10) 2_765 2_765
O31 K12 W18 95.18(13) . 2_765
O35 K12 W18 66.29(11) 2_765 2_765
Fe3' K12 W18 0.000(13) 2_765 2_765
O105 K13 O100 146.2(12) . 2_666
O105 K13 O95 102.4(11) . .
O100 K13 O95 110.6(6) 2_666 .
O105 K13 O101 30.7(11) . .
O100 K13 O101 117.6(7) 2_666 .
O95 K13 O101 131.7(6) . .
O105 K13 O66 82.3(10) . .
O100 K13 O66 75.3(4) 2_666 .
O95 K13 O66 119.9(4) . .
O101 K13 O66 76.4(5) . .
O105 K13 O94" 146.9(12) . 2_666
O100 K13 O94" 52.5(7) 2_666 2_666
O95 K13 O94" 77.4(6) . 2_666
O101 K13 O94" 131.8(8) . 2_666
O66 K13 O94" 127.1(6) . 2_666
O105 K13 O99 144.2(12) . 1_455
O100 K13 O99 36.3(5) 2_666 1_455
O95 K13 O99 86.5(5) . 1_455
O101 K13 O99 135.9(7) . 1_455
O66 K13 O99 63.7(4) . 1_455
O94" K13 O99 68.8(7) 2_666 1_455
O105 K13 O95' 124.7(12) . .
O100 K13 O95' 82.0(6) 2_666 .
O95 K13 O95' 35.6(5) . .
O101 K13 O95' 153.5(7) . .
O66 K13 O95' 93.0(4) . .
O94" K13 O95' 73.9(7) 2_666 .
O99 K13 O95' 51.6(5) 1_455 .
O105 K13 O19 60.7(10) . 1_545
O100 K13 O19 127.6(5) 2_666 1_545
O95 K13 O19 65.7(3) . 1_545
O101 K13 O19 86.2(5) . 1_545
O66 K13 O19 65.6(2) . 1_545
O94" K13 O19 140.1(6) 2_666 1_545
O99 K13 O19 93.4(4) 1_455 1_545
O95' K13 O19 67.3(4) . 1_545
O105 K13 O99' 97.0(12) . .
O100 K13 O99' 52.4(7) 2_666 .
O95 K13 O99' 158.0(7) . .
O101 K13 O99' 66.4(7) . .
O66 K13 O99' 72.7(6) . .
O94" K13 O99' 80.7(8) 2_666 .
O99 K13 O99' 83.7(7) 1_455 .
O95' K13 O99' 134.1(7) . .
O19 K13 O99' 134.4(6) 1_545 .
O105 K13 O64 65.2(10) . 2_756
O100 K13 O64 131.5(5) 2_666 2_756
O95 K13 O64 72.7(4) . 2_756
O101 K13 O64 74.0(5) . 2_756
O66 K13 O64 147.4(3) . 2_756
O94" K13 O64 83.7(6) 2_666 2_756
O99 K13 O64 148.6(5) 1_455 2_756
O95' K13 O64 107.5(4) . 2_756
O19 K13 O64 98.7(2) 1_545 2_756
O99' K13 O64 107.0(6) . 2_756
O105 K13 O90' 16.2(10) . 1_545
O100 K13 O90' 162.3(5) 2_666 1_545
O95 K13 O90' 86.8(4) . 1_545
O101 K13 O90' 45.2(5) . 1_545
O66 K13 O90' 93.9(3) . 1_545
O94" K13 O90' 138.7(6) 2_666 1_545
O99 K13 O90' 148.7(5) 1_455 1_545
O95' K13 O90' 113.0(5) . 1_545
O19 K13 O90' 56.1(3) 1_545 1_545
O99' K13 O90' 111.4(6) . 1_545
O64 K13 O90' 55.1(3) 2_756 1_545
W1 O1 Fe1 142.4(2) . .
W1 O1 K2 107.99(18) . .
Fe1 O1 K2 93.28(16) . .
W1 O2 K4 135.8(2) . 2_766
W1 O2 K11' 117.0(2) . .
K4 O2 K11' 106.6(2) 2_766 .
W1 O2 K11 114.3(2) . .
K4 O2 K11 109.88(18) 2_766 .
K11' O2 K11 9.37(15) . .
W6 O3 W1 147.4(3) . .
W6 O3 K2 101.63(17) . .
W1 O3 K2 106.56(18) . .
Si2 O4 W2 129.3(2) . .
Si2 O4 W1 127.3(2) . .
W2 O4 W1 94.56(15) . .
W2 O5 W1 115.2(2) . .
W2 O6 K10 106.5(2) . 2_666
W3 O7 W2 148.1(3) . .
W3 O7 K3 96.28(17) . .
W2 O7 K3 109.45(18) . .
W2 O8 Fe1 141.2(2) . .
W2 O8 K4 122.3(2) . 1_455
Fe1 O8 K4 89.86(16) . 1_455
W2 O8 K3 108.89(18) . .
Fe1 O8 K3 92.74(16) . .
K4 O8 K3 86.56(12) 1_455 .
W4 O9 W2 143.8(2) . .
W4 O9 K10 100.38(18) . 2_666
W2 O9 K10 103.38(18) . 2_666
W5 O10 W1 144.3(2) . .
W5 O10 K11 95.15(19) . .
W1 O10 K11 93.40(17) . .
W5 O10 K11' 99.3(2) . .
W1 O10 K11' 94.01(19) . .
K11 O10 K11' 8.27(13) . .
W3 O11 W17' 140.1(3) . .
W3 O11 K3 103.39(18) . .
W17' O11 K3 108.29(18) . .
Si2 O12 W8 124.3(2) . .
Si2 O12 W4 122.7(2) . .
W8 O12 W4 94.16(15) . .
Si2 O12 W3 125.1(2) . .
W8 O12 W3 90.93(15) . .
W4 O12 W3 89.98(14) . .
W3 O13 W8 117.1(2) . .
W3 O14 K5 128.4(2) . 2_665
W3 O14 K7 146.5(2) . 2_665
K5 O14 K7 83.90(13) 2_665 2_665
W4 O15 W3 118.3(2) . .
W4 O16 K9 151.2(3) . .
W4 O16 K9' 141.2(4) . .
K9 O16 K9' 11.1(3) . .
W4 O16 K1 104.4(2) . 1_565
K9 O16 K1 101.77(18) . 1_565
K9' O16 K1 112.8(3) . 1_565
W4 O16 K10 100.1(2) . 2_666
K9 O16 K10 83.93(15) . 2_666
K9' O16 K10 80.4(3) . 2_666
K1 O16 K10 106.09(16) 1_565 2_666
W4 O17 W8 120.5(2) . .
W5 O18 W4 155.1(3) . .
W5 O18 K1 100.50(18) . 1_565
W4 O18 K1 99.43(17) . 1_565
W5 O19 K1 103.6(2) . 1_565
W5 O19 K13 168.3(3) . 1_565
K1 O19 K13 81.40(18) 1_565 1_565
W5 O19 K11 90.36(19) . .
K1 O19 K11 134.93(18) 1_565 .
K13 O19 K11 78.81(18) 1_565 .
W5 O20 W7 121.2(2) . .
W5 O20 K6 119.2(2) . .
W7 O20 K6 119.0(2) . .
Si2 O21 W5 123.2(2) . .
Si2 O21 W7 124.0(2) . .
W5 O21 W7 95.11(16) . .
Si2 O21 W6 124.5(2) . .
W5 O21 W6 90.44(15) . .
W7 O21 W6 90.20(15) . .
W6 O22 W5 117.5(2) . .
W6 O22 K11 126.9(2) . .
W5 O22 K11 90.45(17) . .
W6 O23 W17 149.0(3) . .
W6 O23 K2 100.72(17) . .
W17 O23 K2 106.51(18) . .
W6 O24 K4 143.1(2) . .
W6 O25 W7 116.2(2) . .
W7 O26 W17 147.9(2) . .
W7 O26 K7' 104.9(3) . 2_765
W17 O26 K7' 96.9(2) . 2_765
W7 O26 K7 97.38(18) . 2_765
W17 O26 K7 102.21(17) . 2_765
K7' O26 K7 8.39(19) 2_765 2_765
W7 O27 K5 165.2(3) . 2_765
W7 O27 K7 102.2(2) . 2_765
K5 O27 K7 90.31(15) 2_765 2_765
W7 O27 K7' 97.7(2) . 2_765
K5 O27 K7' 94.0(2) 2_765 2_765
K7 O27 K7' 6.78(17) 2_765 2_765
W7 O28 W8 151.6(3) . .
W8 O29 K8 104.7(2) . 2_765
W8 O29 K8' 93.3(5) . 2_765
K8 O29 K8' 11.4(4) 2_765 2_765
W8 O30 W17' 140.4(2) . .
W8 O30 K8' 109.9(6) . 2_765
W17' O30 K8' 102.7(6) . 2_765
W8 O30 K8 93.50(17) . 2_765
W17' O30 K8 118.61(18) . 2_765
K8' O30 K8 16.5(5) 2_765 2_765
W17 O31 K7' 110.6(3) . 2_765
W17 O31 K7 111.1(2) . 2_765
K7' O31 K7 7.5(2) 2_765 2_765
W17 O31 K12 93.3(2) . .
K7' O31 K12 93.5(3) 2_765 .
K7 O31 K12 100.90(16) 2_765 .
W17 O32 W18' 141.3(2) . .
W17 O32 K2 110.59(19) . .
W18' O32 K2 105.03(18) . .
Si2 O33 W17' 123.4(2) . .
Si2 O33 W17 127.8(2) . .
W17' O33 W17 92.19(16) . .
W17 O34 W17' 111.6(2) . .
W17 O34 K12 131.9(2) . 2_765
W17' O34 K12 107.1(2) . 2_765
W17 O34 K12 100.36(19) . .
W17' O34 K12 137.7(2) . .
K12 O34 K12 32.83(14) 2_765 .
W17' O35 K8' 105.3(5) . 2_765
W17' O35 K12 93.04(18) . 2_765
K8' O35 K12 90.0(5) 2_765 2_765
W17' O35 K8 101.73(17) . 2_765
K8' O35 K8 9.1(5) 2_765 2_765
K12 O35 K8 98.52(15) 2_765 2_765
W18 O36 W17' 139.9(2) . .
W18 O36 K3 110.95(19) . .
W17' O36 K3 104.02(17) . .
Fe1 O37 K2 89.70(15) . .
Fe1 O37 K3 92.40(16) . .
K2 O37 K3 177.87(18) . .
Fe1 O38 K4 88.05(16) . 1_455
W10 O39 Fe1 140.0(2) . .
W10 O39 K4 114.0(2) . 1_455
Fe1 O39 K4 93.59(17) . 1_455
W10 O39 K3 111.63(18) . .
Fe1 O39 K3 95.76(17) . .
K4 O39 K3 90.11(13) 1_455 .
W16 O40 Fe1 141.8(3) . .
W16 O40 K2 111.31(19) . .
Fe1 O40 K2 93.16(17) . .
W9 O41 W18 149.0(2) . .
W9 O41 K3 100.02(18) . .
W18 O41 K3 107.77(17) . .
W9 O43 W12 116.9(2) . .
W11 O44 W9 118.0(2) . .
Si1 O45 W12 123.8(2) . .
Si1 O45 W11 123.4(2) . .
W12 O45 W11 94.51(16) . .
Si1 O45 W9 125.0(2) . .
W12 O45 W9 90.25(15) . .
W11 O45 W9 90.29(15) . .
W9 O46 W10 146.3(3) . .
W9 O46 K3 98.38(17) . .
W10 O46 K3 108.90(18) . .
W10 O47 K11' 152.7(3) . 2_666
W10 O47 K11 155.5(2) . 2_666
K11' O47 K11 4.54(17) 2_666 2_666
W10 O47 K4 93.36(19) . 1_455
K11' O47 K4 88.26(18) 2_666 1_455
K11 O47 K4 84.68(14) 2_666 1_455
W10 O48 W16 115.4(2) . .
Si1 O49 W10 128.9(2) . .
Si1 O49 W16 128.4(2) . .
W10 O49 W16 94.38(16) . .
W11 O50 W10 145.0(2) . .
W11 O51 K1 106.0(2) . .
W11 O51 K9 147.4(3) . 1_545
K1 O51 K9 102.78(17) . 1_545
W11 O51 K9' 150.0(4) . 1_545
K1 O51 K9' 102.5(3) . 1_545
K9 O51 K9' 5.8(3) 1_545 1_545
W11 O52 W15 158.3(3) . .
W11 O52 K1 96.42(17) . .
W15 O52 K1 99.40(17) . .
W11 O53 W12 120.0(2) . .
W12 O54 K5 164.0(3) . .
W12 O54 K7 105.1(2) . .
K5 O54 K7 90.69(15) . .
W12 O54 K7' 98.5(3) . .
K5 O54 K7' 97.0(2) . .
K7 O54 K7' 8.01(18) . .
W13 O55 W12 152.3(3) . .
W12 O56 W18 148.0(3) . .
W12 O56 K7' 102.3(3) . .
W18 O56 K7' 100.2(2) . .
W12 O56 K7 95.60(18) . .
W18 O56 K7 105.30(17) . .
K7' O56 K7 7.17(19) . .
W13 O57 W18' 140.3(2) . .
W13 O57 K8' 107.2(6) . .
W18' O57 K8' 106.5(5) . .
W13 O57 K8 91.38(17) . .
W18' O57 K8 121.94(19) . .
K8' O57 K8 16.0(5) . .
W13 O58 K8 107.0(2) . .
W13 O58 K9' 104.8(4) . 1_645
K8 O58 K9' 89.9(3) . 1_645
W13 O58 K8' 95.2(5) . .
K8 O58 K8' 11.8(4) . .
K9' O58 K8' 93.2(5) 1_645 .
W15 O59 W13 121.3(2) . .
W15 O59 K6 108.25(19) . 1_545
W13 O59 K6 129.4(2) . 1_545
Si1 O60 W13 125.0(2) . .
Si1 O60 W15 121.9(2) . .
W13 O60 W15 94.18(15) . .
Si1 O60 W14 126.3(2) . .
W13 O60 W14 89.90(15) . .
W15 O60 W14 89.56(14) . .
W14 O61 W13 117.2(2) . .
W14 O61 K9' 138.9(4) . 1_645
W13 O61 K9' 102.5(3) . 1_645
W14 O61 K9 131.2(2) . 1_645
W13 O61 K9 111.4(2) . 1_645
K9' O61 K9 10.4(2) 1_645 1_645
W14 O62 W18' 140.3(3) . .
W14 O62 K2 104.88(18) . .
W18' O62 K2 104.49(18) . .
W14 O63 W16 147.6(3) . .
W14 O63 K2 99.65(17) . .
W16 O63 K2 105.21(17) . .
W14 O64 K11' 141.5(3) . 2_766
W14 O64 K11 134.9(2) . 2_766
K11' O64 K11 8.73(14) 2_766 2_766
W14 O64 K13 127.7(3) . 2_756
K11' O64 K13 82.7(2) 2_766 2_756
K11 O64 K13 84.55(19) 2_766 2_756
W15 O65 W14 118.0(2) . .
W15 O66 K13 141.2(3) . .
W15 O66 K1 106.4(2) . .
K13 O66 K1 86.1(2) . .
W15 O66 K6 96.64(19) . 1_545
K13 O66 K6 118.4(2) . 1_545
K1 O66 K6 97.60(14) . 1_545
W15 O67 W16 143.2(3) . .
W16 O68 K10 149.7(3) . .
Si1 O69 W18' 124.0(2) . .
Si1 O69 W18 128.0(2) . .
W18' O69 W18 91.02(16) . .
W18 O70 W18' 112.7(2) . .
W18 O70 K12 133.3(2) . .
W18' O70 K12 106.2(2) . .
W18 O70 K12 100.58(19) . 2_765
W18' O70 K12 138.2(2) . 2_765
K12 O70 K12 33.89(15) . 2_765
W18 O71 K12 93.1(2) . 2_765
W18 O71 K7' 107.5(3) . .
K12 O71 K7' 91.9(2) 2_765 .
W18 O71 K7 109.7(2) . .
K12 O71 K7 96.96(15) 2_765 .
K7' O71 K7 5.74(19) . .
W18' O72 K12 94.38(19) . .
W18' O72 K8' 103.5(5) . .
K12 O72 K8' 89.0(5) . .
K8' O73 K8 17.5(5) 2_765 2_765
K1 O76 K6 106.8(2) . 1_545
K7' O78 K8' 173.0(6) . .
K7' O78 K8 170.4(3) . .
K8' O78 K8 16.6(5) . .
K7' O78 K7 6.5(2) . .
K8' O78 K7 177.6(5) . .
K8 O78 K7 163.9(2) . .
K8' O79 K8 18.0(6) . .
K8' O79 K9 106.8(6) . 1_645
K8 O79 K9 89.06(19) . 1_645
K7 O80 K3 105.7(2) 2_665 .
K7 O80 K7' 8.78(19) 2_665 2_665
K3 O80 K7' 111.4(3) . 2_665
O81 O81' K9' 96(2) . .
O81 O81' K9 97(2) . .
K9' O81' K9 11.2(3) . .
O81 O81' K8 6(2) . 1_465
K9' O81' K8 94.5(5) . 1_465
K9 O81' K8 94.4(3) . 1_465
O81' O81 K8 173(2) . 1_465
O81' O81 K9' 73(2) . .
K8 O81 K9' 104.9(5) 1_465 .
O81' O81 K9 73(2) . .
K8 O81 K9 104.1(4) 1_465 .
K9' O81 K9 10.8(3) . .
O81' O81 K8' 164(2) . 1_465
K8 O81 K8' 9.7(4) 1_465 1_465
K9' O81 K8' 104.0(6) . 1_465
K9 O81 K8' 101.3(5) . 1_465
O85' O85 K10 176.1(13) . .
O85 O85' K11' 162.6(15) . 2_666
O85 O85' K11 157.2(15) . 2_666
K11' O85' K11 5.40(17) 2_666 2_666
K5 O86 K6 103.0(2) . 2_765
O88' O88 K2 81(3) . .
O88' O88 K11' 58(3) . 2_766
K2 O88 K11' 104.5(3) . 2_766
O88' O88 K11 53(3) . 2_766
K2 O88 K11 95.5(2) . 2_766
K11' O88 K11 9.32(15) 2_766 2_766
O88 O88' K11 115(3) . 2_766
O88 O88' K11' 110(3) . 2_766
K11 O88' K11' 10.41(19) 2_766 2_766
O88 O88' K2 86(3) . .
K11 O88' K2 104.3(9) 2_766 .
K11' O88' K2 113.4(9) 2_766 .
K3 O89 K7 98.5(2) 1_655 2_765
K3 O89 K7' 98.1(3) 1_655 2_765
K7 O89 K7' 5.51(17) 2_765 2_765
O90 O90' K11 84.8(19) . .
O90 O90' K11' 92.0(19) . .
K11 O90' K11' 7.20(16) . .
O90 O90' K13 163(2) . 1_565
K11 O90' K13 85.7(4) . 1_565
K11' O90' K13 78.6(4) . 1_565
O90' O90 K11 83.2(18) . .
O90' O90 K11' 77.3(18) . .
K11 O90 K11' 5.90(16) . .
O91' O91 K6 75.2(19) . .
O91 O91' K6 90(2) . .
O94 O92 K9 106(3) 1_645 1_645
O94 O92 K9' 109(3) 1_645 1_645
K9 O92 K9' 4.6(3) 1_645 1_645
O93' O93 K6 98.7(17) . 1_455
O93' O93 K9' 65.4(16) . .
K6 O93 K9' 102.9(5) 1_455 .
O93' O93 K10 142.4(18) . 2_666
K6 O93 K10 96.3(4) 1_455 2_666
K9' O93 K10 77.8(4) . 2_666
O93' O93 K5 53.4(16) . 2_665
K6 O93 K5 89.9(3) 1_455 2_665
K9' O93 K5 118.7(5) . 2_665
K10 O93 K5 160.7(5) 2_666 2_665
O93' O93 K9 69.0(16) . .
K6 O93 K9 105.3(4) 1_455 .
K9' O93 K9 4.5(3) . .
K10 O93 K9 73.9(3) 2_666 .
K5 O93 K9 122.1(4) 2_665 .
O93 O93' K9' 98.7(18) . .
O93 O93' K5 113.7(18) . 2_665
K9' O93' K5 147.3(8) . 2_665
O93 O93' K6 66.6(16) . 1_455
K9' O93' K6 102.8(6) . 1_455
K5 O93' K6 93.6(5) 2_665 1_455
O93 O93' K9 97.4(17) . .
K9' O93' K9 3.2(4) . .
K5 O93' K9 148.2(7) 2_665 .
K6 O93' K9 105.0(5) 1_455 .
O94' O94" K13 145(3) . 2_666
O94' O94" K9 82(3) . .
K13 O94" K9 124.5(10) 2_666 .
O94' O94" K10 92(3) . 2_666
K13 O94" K10 111.6(9) 2_666 2_666
K9 O94" K10 84.5(7) . 2_666
O94' O94" K9' 86(3) . .
K13 O94" K9' 123.6(10) 2_666 .
K9 O94" K9' 8.7(3) . .
K10 O94" K9' 76.7(6) 2_666 .
O92 O94 K9 61(2) 1_465 .
O94" O94' K9 84(3) . .
O94" O94' K1 176(3) . 1_565
K9 O94' K1 98.8(5) . 1_565
O94" O94' K10 75(3) . 2_666
K9 O94' K10 82.9(5) . 2_666
K1 O94' K10 103.9(5) 1_565 2_666
O94" O94' K9' 82(3) . .
K9 O94' K9' 8.1(3) . .
K1 O94' K9' 101.5(6) 1_565 .
K10 O94' K9' 74.8(5) 2_666 .
O94" O94' K13 28(3) . 2_666
K9 O94' K13 106.7(6) . 2_666
K1 O94' K13 149.8(6) 1_565 2_666
K10 O94' K13 95.1(5) 2_666 2_666
K9' O94' K13 106.1(6) . 2_666
O95' O95 K13 85.6(8) . .
O95' O95 K11' 150.4(10) . 1_545
K13 O95 K11' 101.2(5) . 1_545
O95' O95 K11 147.2(9) . 1_545
K13 O95 K11 96.1(5) . 1_545
K11' O95 K11 6.23(19) 1_545 1_545
O95 O95' K1 121.7(10) . .
O95 O95' K13 58.8(7) . .
K1 O95' K13 85.2(5) . .
O96' O96 K9' 162(2) . 2_666
O96' O96 K10 78.1(17) . .
K9' O96 K10 87.0(5) 2_666 .
O96' O96 K6 86.4(18) . 2_766
K9' O96 K6 106.7(5) 2_666 2_766
K10 O96 K6 104.0(4) . 2_766
O96' O96 K9 155(2) . 2_666
K9' O96 K9 10.0(3) 2_666 2_666
K10 O96 K9 85.9(4) . 2_666
K6 O96 K9 116.6(5) 2_766 2_666
O96 O96' K10 87.9(18) . .
O96 O96' K6 80.0(18) . 2_766
K10 O96' K6 104.6(4) . 2_766
O96 O96' K9' 14.1(16) . 2_666
K10 O96' K9' 76.2(4) . 2_666
K6 O96' K9' 90.6(5) 2_766 2_666
K11 O97 K2 96.6(3) 2_766 .
K11 O97 K11' 3.89(18) 2_766 2_766
K2 O97 K11' 95.2(3) . 2_766
O98' O98 O99 18(3) . 1_455
O98' O98 K1 88(3) . .
O99 O98 K1 75.2(10) 1_455 .
O98 O98' O99 148(4) . 1_455
O98 O98' K1 81(3) . .
O99 O98' K1 77(2) 1_455 .
O101 O99' K13 157(2) 2_756 .
O98' O99 O98 13.8(19) 1_655 1_655
O98' O99 O100 131(3) 1_655 2_766
O98 O99 O100 144.1(17) 1_655 2_766
O98' O99 K1 87(2) 1_655 1_655
O98 O99 K1 77.7(10) 1_655 1_655
O100 O99 K1 134.1(11) 2_766 1_655
O98' O99 K13 171(2) 1_655 1_655
O98 O99 K13 162.5(13) 1_655 1_655
O100 O99 K13 53.3(8) 2_766 1_655
K1 O99 K13 85.6(6) 1_655 1_655
O99 O100 K13 90.4(10) 2_766 2_666
O99 O100 K10 132.7(10) 2_766 2_666
K13 O100 K10 127.2(6) 2_666 2_666
O99' O101 K13 135.6(19) 2_756 .

loop_
_geom_bond_atom_site_label_1
_geom_bond_atom_site_label_2
_geom_bond_distance
_geom_bond_site_symmetry_2
W1 O2 1.722(4) .
W1 O1 1.810(4) .
W1 O3 1.916(4) .
W1 O5 1.934(4) .
W1 O10 2.023(4) .
W1 O4 2.232(4) .
W1 K11 3.849(4) .
W1 K11' 3.887(7) .
W1 K2 3.9263(17) .
W1 K4 4.1371(17) 2_766
W2 O6 1.731(4) .
W2 O8 1.813(4) .
W2 O7 1.926(4) .
W2 O5 1.931(4) .
W2 O9 2.009(4) .
W2 O4 2.210(4) .
W2 K10 3.941(3) 2_666
W2 K4 4.1154(18) 1_455
W2 K3 4.1217(18) .
W3 O14 1.709(5) .
W3 O11 1.819(4) .
W3 O7 1.914(4) .
W3 O13 1.922(4) .
W3 O15 1.986(4) .
W3 O12 2.374(4) .
W3 K3 3.7818(17) .
W4 O16 1.719(5) .
W4 O9 1.876(4) .
W4 O15 1.887(4) .
W4 O17 1.922(4) .
W4 O18 1.942(4) .
W4 O12 2.329(4) .
W4 K1 3.7461(17) 1_565
W4 K10 3.777(3) 2_666
W5 O19 1.721(5) .
W5 O10 1.869(4) .
W5 O18 1.884(4) .
W5 O20 1.940(4) .
W5 O22 1.941(5) .
W5 O21 2.289(4) .
W5 K1 3.7361(16) 1_565
W5 K11 3.809(4) .
W5 K11' 3.939(7) .
W5 K6 4.060(2) .
W6 O24 1.715(4) .
W6 O23 1.864(4) .
W6 O3 1.907(4) .
W6 O25 1.910(4) .
W6 O22 1.922(4) .
W6 O21 2.364(4) .
W6 K2 3.7997(17) .
W6 K4 4.1330(16) .
W7 O27 1.717(5) .
W7 O26 1.829(5) .
W7 O28 1.893(5) .
W7 O20 1.950(4) .
W7 O25 1.984(4) .
W7 O21 2.303(4) .
W7 K7 3.720(3) 2_765
W7 K7' 3.835(8) 2_765
W7 K6 4.0651(19) .
W8 O29 1.709(5) .
W8 O30 1.823(4) .
W8 O28 1.910(5) .
W8 O17 1.977(5) .
W8 O13 1.980(5) .
W8 O12 2.295(4) .
W8 K8 3.575(2) 2_765
W8 K8' 3.83(2) 2_765
W9 O42 1.717(5) .
W9 O41 1.853(4) .
W9 O46 1.902(4) .
W9 O43 1.920(4) .
W9 O44 1.947(5) .
W9 O45 2.369(4) .
W9 K3 3.8089(17) .
W10 O47 1.715(5) .
W10 O39 1.820(4) .
W10 O48 1.918(4) .
W10 O46 1.965(4) .
W10 O50 1.998(5) .
W10 O49 2.216(4) .
W10 K4 3.8619(17) 1_455
W10 K3 4.1143(17) .
W11 O51 1.721(5) .
W11 O52 1.890(5) .
W11 O50 1.893(4) .
W11 O44 1.921(5) .
W11 O53 1.930(4) .
W11 O45 2.307(4) .
W11 K1 3.7093(17) .
W12 O54 1.716(5) .
W12 O56 1.817(5) .
W12 O55 1.909(5) .
W12 O43 1.960(5) .
W12 O53 1.973(4) .
W12 O45 2.295(4) .
W12 K7' 3.742(8) .
W12 K7 3.776(3) .
W13 O58 1.726(5) .
W13 O57 1.811(4) .
W13 O55 1.907(5) .
W13 O61 1.957(5) .
W13 O59 1.979(4) .
W13 O60 2.286(4) .
W13 K8 3.596(2) .
W13 K8' 3.84(2) .
W13 K9' 3.888(16) 1_645
W13 K9 4.137(4) 1_645
W14 O64 1.720(5) .
W14 O62 1.829(5) .
W14 O61 1.906(5) .
W14 O63 1.915(4) .
W14 O65 1.970(5) .
W14 O60 2.379(4) .
W14 K2 3.8719(17) .
W15 O66 1.714(5) .
W15 O67 1.886(4) .
W15 O65 1.904(5) .
W15 O59 1.904(4) .
W15 O52 1.921(5) .
W15 O60 2.335(4) .
W15 K1 3.8064(17) .
W15 K6 3.815(2) 1_545
W16 O68 1.715(5) .
W16 O40 1.821(4) .
W16 O63 1.924(4) .
W16 O48 1.941(5) .
W16 O67 2.007(4) .
W16 O49 2.229(4) .
W16 K2 4.0188(17) .
W17 O31 1.754(5) .
W17 O32 1.806(4) .
W17 O34 1.841(4) .
W17 O23 1.969(4) .
W17 O26 2.077(5) .
W17 O33 2.285(4) .
W17 W17' 3.1496(9) .
W17 K12 3.604(3) .
W17 K7' 3.792(9) 2_765
W17 K7 4.005(3) 2_765
W17 K2 4.0138(17) .
W17' O36 1.930(4) .
W17' O34 1.966(4) .
W17' O11 1.986(4) .
W17' O35 2.017(5) .
W17' O30 2.019(5) .
W17' O33 2.081(4) .
W17' K8' 3.80(2) 2_765
W17' K12 3.806(3) 2_765
W17' K3 4.015(2) .
W18 O71 1.744(5) .
W18 O36 1.816(4) .
W18 O70 1.828(5) .
W18 O41 2.000(5) .
W18 O56 2.096(5) .
W18 O69 2.297(4) .
W18 W18' 3.1295(8) .
W18 K12 3.518(3) 2_765
W18 K7' 3.875(9) .
W18 K3 4.1002(18) .
W18 K12 4.136(3) .
W18' O70 1.932(4) .
W18' O32 1.944(4) .
W18' O62 2.002(5) .
W18' O57 2.009(5) .
W18' O72 2.020(5) .
W18' O69 2.085(4) .
W18' K12 3.700(3) .
W18' K8' 3.96(2) .
W18' K2 3.9794(19) .
Fe1 O40 1.953(5) .
Fe1 O39 1.956(5) .
Fe1 O1 1.964(4) .
Fe1 O8 1.981(4) .
Fe1 O38 1.982(4) .
Fe1 O37 2.255(5) .
Fe1 K4 3.4681(18) 1_455
Fe1 K2 3.6530(19) .
Fe1 K3 3.810(2) .
Si1 O49 1.604(4) .
Si1 O69 1.624(5) .
Si1 O45 1.632(5) .
Si1 O60 1.632(4) .
Si2 O4 1.611(4) .
Si2 O33 1.627(4) .
Si2 O12 1.638(4) .
Si2 O21 1.640(5) .
K1 O95' 2.779(19) .
K1 O76 2.787(6) .
K1 O99 2.807(19) 1_455
K1 O98 2.836(12) .
K1 O51 2.845(5) .
K1 O98' 2.873(19) .
K1 O18 2.901(5) 1_545
K1 O16 2.929(5) 1_545
K1 O19 2.935(5) 1_545
K1 O66 2.948(5) .
K1 O52 2.987(5) .
K1 O94' 3.006(19) 1_545
K2 O88' 2.69(3) .
K2 O88 2.719(7) .
K2 O97 2.760(9) .
K2 O37 2.886(5) .
K2 O3 2.924(5) .
K2 O1 2.970(5) .
K2 O62 2.975(5) .
K2 O40 2.982(5) .
K2 O23 2.983(5) .
K2 O32 3.005(5) .
K2 O63 3.059(5) .
K3 O80 2.793(6) .
K3 O89 2.902(8) 1_455
K3 O11 2.921(5) .
K3 O37 2.978(5) .
K3 O41 3.021(5) .
K3 O46 3.034(5) .
K3 O7 3.059(5) .
K3 O39 3.079(5) .
K3 O36 3.084(5) .
K3 O8 3.161(5) .
K4 O24 2.631(5) .
K4 O2 2.724(5) 2_766
K4 O39 2.744(5) 1_655
K4 O83 2.810(7) 1_655
K4 O8 2.852(5) 1_655
K4 O38 2.915(5) 1_655
K4 O84 3.031(8) 1_655
K4 O47 3.361(5) 1_655
K4 Fe1 3.4681(18) 1_655
K4 W10 3.8618(17) 1_655
K4 W2 4.1154(18) 1_655
K4 K3 4.128(2) 1_655
K5 O86 2.735(6) .
K5 O54 2.737(5) .
K5 O27 2.743(5) 2_765
K5 O87 2.821(7) 2_755
K5 O74 2.849(6) .
K5 O93' 2.859(16) 2_665
K5 O14 2.863(5) 2_665
K5 O75 3.207(7) .
K5 O93 3.259(13) 2_665
K5 K7 4.044(3) .
K5 K6 4.327(3) 2_765
K5 K7' 4.364(10) .
K6 O91' 2.72(2) .
K6 O20 2.745(5) .
K6 O59 2.763(5) 1_565
K6 O86 2.795(7) 2_765
K6 O91 2.816(9) .
K6 O93 2.851(13) 1_655
K6 O96 2.874(13) 2_766
K6 O96' 2.912(14) 2_766
K6 O76 2.993(6) 1_565
K6 O93' 3.072(17) 1_655
K6 O66 3.216(5) 1_565
K6 W15 3.815(2) 1_565
K7 O80 2.772(6) 2_665
K7 O54 2.945(6) .
K7 O89 2.956(8) 2_765
K7 O27 2.957(6) 2_765
K7 O78 2.991(6) .
K7 O26 3.013(5) 2_765
K7 O31 3.024(6) 2_765
K7 O56 3.137(5) .
K7 O14 3.177(6) 2_665
K7 O71 3.287(6) .
K7 W7 3.720(3) 2_765
K7' O78 2.688(11) .
K7' O31 2.802(10) 2_765
K7' O80 2.868(10) 2_665
K7' O56 2.908(10) .
K7' O26 2.933(9) 2_765
K7' O71 2.975(10) .
K7' O54 3.081(10) .
K7' O27 3.208(10) 2_765
K7' O89 3.282(12) 2_765
K7' W17 3.792(9) 2_765
K7' Fe2' 3.792(9) 2_765
K8' K8 0.84(3) .
K8' O79 2.55(2) .
K8' O78 2.70(2) .
K8' O73 2.73(2) 2_765
K8' O35 2.73(3) 2_765
K8' O30 2.81(2) 2_765
K8' O57 2.89(2) .
K8' O72 2.97(3) .
K8' O81 3.13(3) 1_645
K8' O58 3.28(3) .
K8' O29 3.33(3) 2_765
K8' Fe2 3.80(2) 2_765
K8 O81 2.421(13) 1_645
K8 O58 2.691(5) .
K8 O79 2.734(7) .
K8 O29 2.736(5) 2_765
K8 O73 2.809(6) 2_765
K8 O81' 2.931(12) 1_645
K8 O78 2.933(6) .
K8 O30 2.967(5) 2_765
K8 O57 3.064(5) .
K8 O35 3.426(5) 2_765
K8 W8 3.575(2) 2_765
K9' K9 0.544(13) .
K9' O81' 2.621(18) .
K9' O93' 2.62(2) .
K9' O96 2.68(2) 2_666
K9' O81 2.721(19) .
K9' O16 2.828(16) .
K9' O93 2.854(19) .
K9' O61 2.963(16) 1_465
K9' O58 3.071(16) 1_465
K9' O94" 3.16(3) .
K9' O94' 3.19(2) .
K9' O51 3.296(15) 1_565
K9 O81' 2.759(10) .
K9 O16 2.803(6) .
K9 O51 2.847(6) 1_565
K9 O94' 2.850(18) .
K9 O81 2.865(12) .
K9 O94" 2.87(3) .
K9 O92 2.880(10) 1_465
K9 O96 2.922(15) 2_666
K9 O61 3.001(6) 1_465
K9 O93' 3.145(17) .
K9 O94 3.18(3) .
K10 O96' 2.797(14) .
K10 O85 2.812(9) .
K10 O68 2.817(5) .
K10 O96 2.856(13) .
K10 O9 2.957(5) 2_666
K10 O100 2.977(15) 2_666
K10 O94" 2.98(3) 2_666
K10 O16 3.075(5) 2_666
K10 O6 3.083(6) 2_666
K10 O94' 3.089(18) 2_666
K10 O93 3.206(13) 2_666
K10 W4 3.777(3) 2_666
K11 O88' 2.50(3) 2_766
K11 O97 2.734(10) 2_766
K11 O90' 2.764(14) .
K11 O90 2.772(11) .
K11 O2 2.805(6) .
K11 O88 2.822(9) 2_766
K11 O95 2.934(14) 1_565
K11 O64 3.009(7) 2_766
K11 O10 3.156(6) .
K11 O22 3.262(6) .
K11 O85' 3.31(2) 2_666
K11 O47 3.359(7) 2_666
K11' O88' 2.53(3) 2_766
K11' O95 2.588(15) 1_565
K11' O2 2.790(8) .
K11' O88 2.804(10) 2_766
K11' O64 2.942(8) 2_766
K11' O85' 2.96(2) 2_666
K11' O47 2.977(9) 2_666
K11' O90' 3.041(15) .
K11' O90 3.116(12) .
K11' O97 3.146(11) 2_766
K11' O10 3.180(8) .
K12 K12 1.560(7) 2_765
K12 O70 2.663(5) .
K12 O70 2.688(5) 2_765
K12 O34 2.732(5) 2_765
K12 O34 2.785(5) .
K12 O72 2.950(6) .
K12 O71 2.962(6) 2_765
K12 O31 3.050(6) .
K12 O35 3.123(6) 2_765
K12 Fe3' 3.518(3) 2_765
K12 W18 3.518(3) 2_765
K13 O105 0.671(9) .
K13 O100 2.364(17) 2_666
K13 O95 2.572(15) .
K13 O101 2.75(2) .
K13 O66 2.781(8) .
K13 O94" 2.81(3) 2_666
K13 O99 2.95(2) 1_455
K13 O95' 3.00(2) .
K13 O19 3.064(8) 1_545
K13 O99' 3.06(3) .
K13 O64 3.091(8) 2_756
K13 O90' 3.247(16) 1_545
O2 K4 2.724(5) 2_766
O6 K10 3.083(6) 2_666
O8 K4 2.852(5) 1_455
O9 K10 2.957(5) 2_666
O14 K5 2.863(5) 2_665
O14 K7 3.177(6) 2_665
O16 K1 2.929(5) 1_565
O16 K10 3.075(5) 2_666
O18 K1 2.901(5) 1_565
O19 K1 2.935(5) 1_565
O19 K13 3.064(8) 1_565
O26 K7' 2.933(9) 2_765
O26 K7 3.013(5) 2_765
O27 K5 2.743(5) 2_765
O27 K7 2.957(6) 2_765
O27 K7' 3.208(10) 2_765
O29 K8 2.736(5) 2_765
O29 K8' 3.33(3) 2_765
O30 K8' 2.81(2) 2_765
O30 K8 2.967(5) 2_765
O31 K7' 2.802(10) 2_765
O31 K7 3.024(6) 2_765
O34 K12 2.732(5) 2_765
O35 K8' 2.73(3) 2_765
O35 K12 3.123(6) 2_765
O35 K8 3.426(5) 2_765
O38 K4 2.915(5) 1_455
O39 K4 2.744(5) 1_455
O47 K11' 2.977(9) 2_666
O47 K11 3.359(7) 2_666
O47 K4 3.361(5) 1_455
O51 K9 2.847(6) 1_545
O51 K9' 3.296(15) 1_545
O58 K9' 3.071(16) 1_645
O59 K6 2.763(5) 1_545
O61 K9' 2.963(16) 1_645
O61 K9 3.001(6) 1_645
O64 K11' 2.942(8) 2_766
O64 K11 3.008(7) 2_766
O64 K13 3.091(8) 2_756
O66 K6 3.216(5) 1_545
O70 K12 2.689(5) 2_765
O71 K12 2.962(6) 2_765
O73 K8' 2.73(2) 2_765
O73 K8 2.809(6) 2_765
O76 K6 2.993(6) 1_545
O79 K9 3.203(7) 1_645
O80 K7 2.772(6) 2_665
O80 K7' 2.868(10) 2_665
O81' O81 0.512(14) .
O81' K8 2.931(12) 1_465
O81 K8 2.421(13) 1_465
O81 K8' 3.13(3) 1_465
O83 K4 2.810(7) 1_455
O84 K4 3.031(8) 1_455
O85 O85' 1.03(2) .
O85' K11' 2.96(2) 2_666
O85' K11 3.31(2) 2_666
O86 K6 2.795(7) 2_765
O87 K5 2.821(7) 2_755
O88 O88' 0.62(3) .
O88 K11' 2.804(10) 2_766
O88 K11 2.822(9) 2_766
O88' K11 2.50(3) 2_766
O88' K11' 2.53(3) 2_766
O89 K3 2.902(7) 1_655
O89 K7 2.956(8) 2_765
O89 K7' 3.282(12) 2_765
O90' O90 0.580(14) .
O90' K13 3.247(16) 1_565
O91 O91' 0.73(2) .
O92 O94 0.76(3) 1_645
O92 K9 2.880(10) 1_645
O92 K9' 3.364(17) 1_645
O93 O93' 0.791(17) .
O93 K6 2.851(13) 1_455
O93 K10 3.205(13) 2_666
O93 K5 3.259(13) 2_665
O93' K5 2.859(16) 2_665
O93' K6 3.072(17) 1_455
O94" O94' 0.69(3) .
O94" K13 2.81(3) 2_666
O94" K10 2.98(3) 2_666
O94 O92 0.76(3) 1_465
O94' K1 3.006(19) 1_565
O94' K10 3.089(18) 2_666
O94' K13 3.40(2) 2_666
O95 O95' 1.75(2) .
O95 K11' 2.588(15) 1_545
O95 K11 2.934(14) 1_545
O96 O96' 0.689(15) .
O96 K9' 2.68(2) 2_666
O96 K6 2.874(13) 2_766
O96 K9 2.922(15) 2_666
O96' K6 2.912(14) 2_766
O96' K9' 3.35(2) 2_666
O97 K11 2.734(10) 2_766
O97 K11' 3.146(11) 2_766
O98 O98' 0.60(2) .
O98 O99 1.32(2) 1_455
O98' O99 0.78(2) 1_455
O99' O101 1.28(3) 2_756
O99 O98' 0.78(2) 1_655
O99 O98 1.32(2) 1_655
O99 O100 1.75(3) 2_766
O99 K1 2.807(19) 1_655
O99 K13 2.95(2) 1_655
O100 O99 1.75(3) 2_766
O100 K13 2.364(17) 2_666
O100 K10 2.977(15) 2_666
O101 O99' 1.28(3) 2_756
